data_7228190
loop_
_publ_author_name
'Krawczyk, Monika K.'
'Bikas, Rahman'
'Krawczyk, Marta S.'
'Lis, Tadeusz'

_publ_section_title
;
 On the Rhenium(I)--Silver(I) Cyanide Porous Macrocyclic Clusters
;
_journal_name_full CrystEngComm
_journal_paper_doi 10.1039/C7CE00646B
_journal_year 2017
_chemical_formula_moiety '(C160 H120 Ag4 N8 O8 P8 Re4), 5(C H4 O), 0.75(H2 O)'
_chemical_formula_sum 'C165 H141.5 Ag4 N8 O13.75 P8 Re4'
_chemical_formula_weight 3880.39
_space_group_crystal_system triclinic
_space_group_IT_number 2
_space_group_name_Hall '-P 1'
_space_group_name_H-M_alt 'P -1'
_symmetry_space_group_name_Hall '-P 1'
_symmetry_space_group_name_H-M 'P -1'
_atom_sites_solution_hydrogens geom
_audit_creation_method SHELXL-2014/7
_audit_update_record
;
2017-02-06 deposited with the CCDC.
2017-05-03 downloaded from the CCDC.
;
_cell_angle_alpha 83.68(3)
_cell_angle_beta 88.96(3)
_cell_angle_gamma 72.12(3)
_cell_formula_units_Z 2
_cell_length_a 12.252(3)
_cell_length_b 18.571(5)
_cell_length_c 35.873(10)
_cell_measurement_reflns_used 40342
_cell_measurement_temperature 100(2)
_cell_measurement_theta_max 59
_cell_measurement_theta_min 2
_cell_volume 7720(4)
_computing_cell_refinement 'CrysAlis RED, Oxford Diffraction Ltd.,Version 1.171.33.66'
_computing_data_collection 'CrysAlis RED, Oxford Diffraction Ltd.,Version 1.171.33.66'
_computing_data_reduction 'CrysAlis RED, Oxford Diffraction Ltd.,Version 1.171.33.66'
_computing_structure_refinement 'SHELXL-2014/7 (Sheldrick, 2014)'
_computing_structure_solution 'shelxs-97 (Sheldrick, 2014)'
_diffrn_ambient_temperature 100(2)
_diffrn_measured_fraction_theta_full 0.995
_diffrn_measured_fraction_theta_max 0.995
_diffrn_measurement_device_type 'Kuma KM-4-CCD \k-geometry'
_diffrn_measurement_method \w
_diffrn_radiation_type MoK\a
_diffrn_radiation_wavelength 0.71073
_diffrn_reflns_av_R_equivalents 0.0392
_diffrn_reflns_av_unetI/netI 0.0511
_diffrn_reflns_Laue_measured_fraction_full 0.995
_diffrn_reflns_Laue_measured_fraction_max 0.995
_diffrn_reflns_limit_h_max 14
_diffrn_reflns_limit_h_min -14
_diffrn_reflns_limit_k_max 22
_diffrn_reflns_limit_k_min -19
_diffrn_reflns_limit_l_max 43
_diffrn_reflns_limit_l_min -43
_diffrn_reflns_number 61817
_diffrn_reflns_point_group_measured_fraction_full 0.995
_diffrn_reflns_point_group_measured_fraction_max 0.995
_diffrn_reflns_theta_full 25.500
_diffrn_reflns_theta_max 25.500
_diffrn_reflns_theta_min 2.815
_diffrn_source 'fine-focus sealed tube'
_exptl_absorpt_coefficient_mu 3.765
_exptl_absorpt_correction_T_max 0.735
_exptl_absorpt_correction_T_min 0.377
_exptl_absorpt_correction_type analytical
_exptl_absorpt_process_details
;
CrysAlis RED, Oxford Diffraction Ltd.,
Version 1.171.33.66
;
_exptl_crystal_colour colourless
_exptl_crystal_density_diffrn 1.669
_exptl_crystal_description block
_exptl_crystal_F_000 3811
_exptl_crystal_size_max 0.260
_exptl_crystal_size_mid 0.200
_exptl_crystal_size_min 0.100
_refine_diff_density_max 2.01
_refine_diff_density_min -1.04
_refine_diff_density_rms 0.170
_refine_ls_extinction_method none
_refine_ls_goodness_of_fit_ref 0.970
_refine_ls_hydrogen_treatment constr
_refine_ls_matrix_type full
_refine_ls_number_parameters 1841
_refine_ls_number_reflns 28614
_refine_ls_number_restraints 21
_refine_ls_restrained_S_all 0.971
_refine_ls_R_factor_all 0.0465
_refine_ls_R_factor_gt 0.0402
_refine_ls_shift/su_max 0.002
_refine_ls_shift/su_mean 0.000
_refine_ls_structure_factor_coef Fsqd
_refine_ls_weighting_details 'w=1/[\s^2^(Fo^2^)+(0.0569P)^2^+16.2569P] where P=(Fo^2^+2Fc^2^)/3'
_refine_ls_weighting_scheme calc
_refine_ls_wR_factor_gt 0.0990
_refine_ls_wR_factor_ref 0.1046
_reflns_Friedel_coverage 0.000
_reflns_number_gt 25160
_reflns_number_total 28614
_reflns_threshold_expression 'I > 2\s(I)'
_cod_data_source_file c7ce00646b2.cif
_cod_data_source_block b2484a
_cod_original_formula_sum 'C165 H141.50 Ag4 N8 O13.75 P8 Re4'
_cod_database_code 7228190
_shelx_shelxl_version_number 2014/7
_shelx_space_group_comment
;
The symmetry employed for this shelxl refinement is uniquely defined
by the following loop, which should always be used as a source of
symmetry information in preference to the above space-group names.
They are only intended as comments.
;
_shelx_estimated_absorpt_t_min 0.441
_shelx_estimated_absorpt_t_max 0.705

loop_
_space_group_symop_operation_xyz
'x, y, z'
'-x, -y, -z'

loop_
_atom_site_label
_atom_site_type_symbol
_atom_site_fract_x
_atom_site_fract_y
_atom_site_fract_z
_atom_site_U_iso_or_equiv
_atom_site_adp_type
_atom_site_occupancy
_atom_site_site_symmetry_order
_atom_site_calc_flag
_atom_site_refinement_flags_posn
_atom_site_refinement_flags_adp
_atom_site_refinement_flags_occupancy
_atom_site_disorder_assembly
_atom_site_disorder_group
Re1 Re 0.64788(2) 0.86441(2) 0.13107(2) 0.01297(5) Uani 1 1 d . . . . .
C1 C 0.6443(4) 0.8912(3) 0.07699(14) 0.0166(11) Uani 1 1 d . . . . .
O1 O 0.6425(3) 0.9091(2) 0.04508(9) 0.0225(8) Uani 1 1 d . . . . .
C2 C 0.5846(4) 0.9707(3) 0.14007(15) 0.0224(12) Uani 1 1 d . . . . .
O2 O 0.5472(4) 1.0327(2) 0.14644(13) 0.0362(10) Uani 1 1 d . . . . .
Re2 Re 0.62631(2) 0.69234(2) 0.41683(2) 0.01299(5) Uani 1 1 d . . . . .
C3 C 0.6456(4) 0.6622(3) 0.47028(14) 0.0175(11) Uani 1 1 d . . . . .
O3 O 0.6571(3) 0.6435(2) 0.50202(10) 0.0304(9) Uani 1 1 d . . . . .
C4 C 0.5776(4) 0.8000(3) 0.42323(14) 0.0187(11) Uani 1 1 d . . . . .
O4 O 0.5541(3) 0.8644(2) 0.42616(10) 0.0237(8) Uani 1 1 d . . . . .
Re3 Re 0.83017(2) 0.12077(2) 0.36268(2) 0.01338(5) Uani 1 1 d . . . . .
C5 C 0.8472(5) 0.0855(3) 0.41616(16) 0.0216(12) Uani 1 1 d . . . . .
O5 O 0.8586(3) 0.0668(2) 0.44784(10) 0.0289(9) Uani 1 1 d . . . . .
C6 C 0.8695(4) 0.0184(3) 0.34890(15) 0.0231(12) Uani 1 1 d . . . . .
O6 O 0.8922(3) -0.0435(2) 0.34107(12) 0.0324(10) Uani 1 1 d . . . . .
Re4 Re 0.81384(2) 0.30393(2) 0.07888(2) 0.01331(5) Uani 1 1 d . . . . .
C7 C 0.7991(4) 0.3205(3) 0.02445(15) 0.0187(11) Uani 1 1 d . . . . .
O7 O 0.7942(3) 0.3304(2) -0.00775(10) 0.0270(9) Uani 1 1 d . . . . .
C8 C 0.8746(4) 0.1954(3) 0.07730(13) 0.0177(11) Uani 1 1 d . . . . .
O8 O 0.9074(3) 0.1300(2) 0.07574(10) 0.0233(8) Uani 1 1 d . . . . .
Ag1 Ag 0.63550(4) 0.77160(3) 0.27398(2) 0.02610(10) Uani 1 1 d . . . . .
N1 N 0.6640(4) 0.8156(3) 0.22085(12) 0.0266(11) Uani 1 1 d . . . . .
C10 C 0.6583(4) 0.8331(3) 0.18918(14) 0.0163(11) Uani 1 1 d . . . . .
N2 N 0.5983(4) 0.7299(3) 0.32642(12) 0.0249(10) Uani 1 1 d . . . . .
C20 C 0.6070(4) 0.7173(3) 0.35829(14) 0.0175(11) Uani 1 1 d . . . . .
Ag2 Ag 0.74007(4) 0.40417(2) 0.39343(2) 0.02778(10) Uani 1 1 d . . . . .
N3 N 0.7562(4) 0.2942(3) 0.38550(12) 0.0229(10) Uani 1 1 d . . . . .
C30 C 0.7815(4) 0.2326(3) 0.37783(14) 0.0183(11) Uani 1 1 d . . . . .
N4 N 0.7201(4) 0.5158(3) 0.39917(15) 0.0329(12) Uani 1 1 d . . . . .
C40 C 0.6870(4) 0.5781(3) 0.40560(15) 0.0219(12) Uani 1 1 d . . . . .
Ag3 Ag 0.82088(4) 0.25547(3) 0.22461(2) 0.02667(10) Uani 1 1 d . . . . .
N5 N 0.8485(4) 0.2864(3) 0.16936(12) 0.0255(10) Uani 1 1 d . . . . .
C50 C 0.8356(5) 0.2918(3) 0.13751(14) 0.0196(11) Uani 1 1 d . . . . .
N6 N 0.8112(4) 0.2043(3) 0.27747(13) 0.0260(11) Uani 1 1 d . . . . .
C60 C 0.8169(4) 0.1727(3) 0.30700(14) 0.0193(11) Uani 1 1 d . . . . .
Ag4 Ag 0.70502(4) 0.58599(2) 0.10308(2) 0.02557(10) Uani 1 1 d . . . . .
N7 N 0.7141(4) 0.6844(2) 0.12166(12) 0.0218(10) Uani 1 1 d . . . . .
C70 C 0.6987(4) 0.7474(3) 0.12487(13) 0.0177(11) Uani 1 1 d . . . . .
N8 N 0.6999(4) 0.4852(3) 0.08639(14) 0.0279(11) Uani 1 1 d . . . . .
C80 C 0.7395(4) 0.4211(3) 0.08313(14) 0.0200(11) Uani 1 1 d . . . . .
P1 P 0.84105(11) 0.86983(7) 0.13908(3) 0.0135(3) Uani 1 1 d . . . . .
C1A C 0.9195(4) 0.8793(3) 0.09568(13) 0.0162(10) Uani 1 1 d . . . . .
C2A C 0.8701(5) 0.9379(3) 0.06791(14) 0.0199(11) Uani 1 1 d . . . . .
H2A H 0.7985 0.9742 0.0723 0.024 Uiso 1 1 calc R U . . .
C3A C 0.9237(5) 0.9445(3) 0.03384(15) 0.0240(12) Uani 1 1 d . . . . .
H3A H 0.8890 0.9852 0.0151 0.029 Uiso 1 1 calc R U . . .
C4A C 1.0282(5) 0.8914(3) 0.02708(15) 0.0249(12) Uani 1 1 d . . . . .
H4A H 1.0651 0.8957 0.0038 0.030 Uiso 1 1 calc R U . . .
C5A C 1.0781(5) 0.8324(3) 0.05435(15) 0.0228(12) Uani 1 1 d . . . . .
H5A H 1.1493 0.7961 0.0498 0.027 Uiso 1 1 calc R U . . .
C6A C 1.0242(5) 0.8261(3) 0.08858(15) 0.0220(11) Uani 1 1 d . . . . .
H6A H 1.0589 0.7853 0.1072 0.026 Uiso 1 1 calc R U . . .
C1B C 0.8477(4) 0.9486(3) 0.16449(14) 0.0184(11) Uani 1 1 d . . . . .
C2B C 0.8375(5) 0.9407(3) 0.20390(14) 0.0228(12) Uani 1 1 d . . . . .
H2B H 0.8225 0.8968 0.2161 0.027 Uiso 1 1 calc R U . . .
C3B C 0.8491(5) 0.9956(3) 0.22486(14) 0.0229(12) Uani 1 1 d . . . . .
H3B H 0.8447 0.9883 0.2514 0.027 Uiso 1 1 calc R U . . .
C4B C 0.8670(5) 1.0616(3) 0.20770(15) 0.0243(12) Uani 1 1 d . . . . .
H4B H 0.8752 1.0993 0.2224 0.029 Uiso 1 1 calc R U . . .
C5B C 0.8729(5) 1.0720(3) 0.16913(16) 0.0261(12) Uani 1 1 d . . . . .
H5B H 0.8836 1.1175 0.1572 0.031 Uiso 1 1 calc R U . . .
C6B C 0.8634(4) 1.0164(3) 0.14772(14) 0.0196(11) Uani 1 1 d . . . . .
H6B H 0.8675 1.0245 0.1212 0.024 Uiso 1 1 calc R U . . .
C1C C 0.9478(5) 0.7924(3) 0.16767(13) 0.0190(11) Uani 1 1 d . . . . .
C2C C 0.9346(5) 0.7209(3) 0.17627(14) 0.0228(12) Uani 1 1 d . . . . .
H2C H 0.8676 0.7112 0.1681 0.027 Uiso 1 1 calc R U . . .
C3C C 1.0194(5) 0.6635(3) 0.19677(17) 0.0330(14) Uani 1 1 d . . . . .
H3C H 1.0099 0.6146 0.2025 0.040 Uiso 1 1 calc R U . . .
C4C C 1.1171(5) 0.6766(4) 0.20897(17) 0.0326(14) Uani 1 1 d . . . . .
H4C H 1.1741 0.6371 0.2232 0.039 Uiso 1 1 calc R U . . .
C5C C 1.1314(5) 0.7474(4) 0.20042(16) 0.0335(14) Uani 1 1 d . . . . .
H5C H 1.1989 0.7566 0.2086 0.040 Uiso 1 1 calc R U . . .
C6C C 1.0478(5) 0.8051(3) 0.18000(15) 0.0254(12) Uani 1 1 d . . . . .
H6C H 1.0580 0.8538 0.1743 0.031 Uiso 1 1 calc R U . . .
P2 P 0.45769(11) 0.85078(7) 0.13104(3) 0.0140(3) Uani 1 1 d . . . . .
C1D C 0.3393(4) 0.9298(3) 0.10953(14) 0.0188(11) Uani 1 1 d . . . . .
C2D C 0.3626(5) 0.9810(3) 0.08125(15) 0.0224(12) Uani 1 1 d . . . . .
H2D H 0.4394 0.9810 0.0771 0.027 Uiso 1 1 calc R U . . .
C3D C 0.2740(5) 1.0317(3) 0.05929(15) 0.0238(12) Uani 1 1 d . . . . .
H3D H 0.2906 1.0646 0.0393 0.029 Uiso 1 1 calc R U . . .
C4D C 0.1621(5) 1.0344(3) 0.06634(15) 0.0246(12) Uani 1 1 d . . . . .
H4D H 0.1014 1.0699 0.0516 0.030 Uiso 1 1 calc R U . . .
C5D C 0.1384(5) 0.9853(3) 0.09491(15) 0.0263(12) Uani 1 1 d . . . . .
H5D H 0.0610 0.9879 0.1001 0.032 Uiso 1 1 calc R U . . .
C6D C 0.2261(4) 0.9326(3) 0.11590(15) 0.0237(12) Uani 1 1 d . . . . .
H6D H 0.2089 0.8979 0.1349 0.028 Uiso 1 1 calc R U . . .
C1E C 0.4345(4) 0.7755(3) 0.10574(14) 0.0179(11) Uani 1 1 d . . . . .
C2E C 0.4806(4) 0.7667(3) 0.06984(14) 0.0220(11) Uani 1 1 d . . . . .
H2E H 0.5213 0.7998 0.0592 0.026 Uiso 1 1 calc R U . . .
C3E C 0.4674(5) 0.7102(3) 0.04975(15) 0.0265(13) Uani 1 1 d . . . . .
H3E H 0.5010 0.7043 0.0258 0.032 Uiso 1 1 calc R U . . .
C4E C 0.4072(5) 0.6629(3) 0.06374(16) 0.0298(13) Uani 1 1 d . . . . .
H4E H 0.4008 0.6234 0.0500 0.036 Uiso 1 1 calc R U . . .
C5E C 0.3549(6) 0.6732(4) 0.09851(17) 0.0354(15) Uani 1 1 d . . . . .
H5E H 0.3100 0.6420 0.1081 0.043 Uiso 1 1 calc R U . . .
C6E C 0.3687(5) 0.7293(3) 0.11918(16) 0.0314(14) Uani 1 1 d . . . . .
H6E H 0.3326 0.7361 0.1428 0.038 Uiso 1 1 calc R U . . .
C1F C 0.4130(4) 0.8266(3) 0.17847(14) 0.0198(11) Uani 1 1 d . . . . .
C2F C 0.4599(4) 0.7516(3) 0.19533(14) 0.0214(11) Uani 1 1 d . . . . .
H2F H 0.5074 0.7143 0.1810 0.026 Uiso 1 1 calc R U . . .
C3F C 0.4388(5) 0.7307(3) 0.23238(15) 0.0262(12) Uani 1 1 d . . . . .
H3F H 0.4694 0.6793 0.2430 0.031 Uiso 1 1 calc R U . . .
C4F C 0.3725(5) 0.7852(3) 0.25380(15) 0.0270(13) Uani 1 1 d . . . . .
H4F H 0.3580 0.7717 0.2793 0.032 Uiso 1 1 calc R U . . .
C5F C 0.3276(5) 0.8598(3) 0.23759(15) 0.0282(13) Uani 1 1 d . . . . .
H5F H 0.2822 0.8974 0.2522 0.034 Uiso 1 1 calc R U . . .
C6F C 0.3479(5) 0.8800(3) 0.20057(15) 0.0235(12) Uani 1 1 d . . . . .
H6F H 0.3167 0.9315 0.1901 0.028 Uiso 1 1 calc R U . . .
P3 P 0.43385(11) 0.68263(7) 0.41701(3) 0.0148(3) Uani 1 1 d . . . . .
C1G C 0.3312(4) 0.7414(3) 0.38036(14) 0.0199(11) Uani 1 1 d . . . . .
C2G C 0.3343(5) 0.8147(3) 0.36892(15) 0.0246(12) Uani 1 1 d . . . . .
H2G H 0.3934 0.8313 0.3783 0.029 Uiso 1 1 calc R U . . .
C3G C 0.2528(5) 0.8640(3) 0.34406(16) 0.0297(13) Uani 1 1 d . . . . .
H3G H 0.2566 0.9137 0.3362 0.036 Uiso 1 1 calc R U . . .
C4G C 0.1654(5) 0.8401(4) 0.33068(16) 0.0313(14) Uani 1 1 d . . . . .
H4G H 0.1079 0.8740 0.3142 0.038 Uiso 1 1 calc R U . . .
C5G C 0.1626(5) 0.7672(4) 0.34135(16) 0.0319(14) Uani 1 1 d . . . . .
H5G H 0.1041 0.7504 0.3317 0.038 Uiso 1 1 calc R U . . .
C6G C 0.2442(5) 0.7183(3) 0.36607(15) 0.0246(12) Uani 1 1 d . . . . .
H6G H 0.2409 0.6683 0.3734 0.030 Uiso 1 1 calc R U . . .
C1H C 0.3475(4) 0.7054(3) 0.45853(14) 0.0210(11) Uani 1 1 d . . . . .
C2H C 0.3754(5) 0.7463(3) 0.48496(14) 0.0230(12) Uani 1 1 d . . . . .
H2H H 0.4439 0.7601 0.4824 0.028 Uiso 1 1 calc R U . . .
C3H C 0.3043(5) 0.7673(4) 0.51524(15) 0.0300(13) Uani 1 1 d . . . . .
H3H H 0.3245 0.7955 0.5330 0.036 Uiso 1 1 calc R U . . .
C4H C 0.2052(5) 0.7476(4) 0.51960(16) 0.0372(16) Uani 1 1 d . . . . .
H4H H 0.1571 0.7624 0.5403 0.045 Uiso 1 1 calc R U . . .
C5H C 0.1755(5) 0.7064(4) 0.49388(16) 0.0392(16) Uani 1 1 d . . . . .
H5H H 0.1075 0.6922 0.4969 0.047 Uiso 1 1 calc R U . . .
C6H C 0.2460(5) 0.6857(4) 0.46351(16) 0.0349(15) Uani 1 1 d . . . . .
H6H H 0.2249 0.6578 0.4458 0.042 Uiso 1 1 calc R U . . .
C1I C 0.4364(5) 0.5847(3) 0.41258(16) 0.0241(12) Uani 1 1 d . . . . .
C2I C 0.4436(5) 0.5590(4) 0.37677(18) 0.0337(14) Uani 1 1 d . . . . .
H2I H 0.4367 0.5941 0.3549 0.040 Uiso 1 1 calc R U . . .
C3I C 0.4606(6) 0.4834(4) 0.3734(2) 0.051(2) Uani 1 1 d . . . . .
H3I H 0.4630 0.4667 0.3492 0.061 Uiso 1 1 calc R U . . .
C4I C 0.4740(6) 0.4319(4) 0.4047(3) 0.063(3) Uani 1 1 d . . . . .
H4I H 0.4861 0.3796 0.4022 0.076 Uiso 1 1 calc R U . . .
C5I C 0.4698(6) 0.4565(4) 0.4399(3) 0.055(2) Uani 1 1 d . . . . .
H5I H 0.4798 0.4208 0.4616 0.066 Uiso 1 1 calc R U . . .
C6I C 0.4511(5) 0.5322(3) 0.4436(2) 0.0355(15) Uani 1 1 d . . . . .
H6I H 0.4484 0.5483 0.4679 0.043 Uiso 1 1 calc R U . . .
P4 P 0.82046(11) 0.69682(7) 0.41063(4) 0.0152(3) Uani 1 1 d . . . . .
C1J C 0.9401(4) 0.6102(3) 0.42426(14) 0.0207(11) Uani 1 1 d . . . . .
C2J C 0.9231(5) 0.5495(3) 0.44690(14) 0.0226(12) Uani 1 1 d . . . . .
H2J H 0.8487 0.5521 0.4558 0.027 Uiso 1 1 calc R U . . .
C3J C 1.0155(5) 0.4844(3) 0.45660(15) 0.0274(13) Uani 1 1 d . . . . .
H3J H 1.0034 0.4430 0.4723 0.033 Uiso 1 1 calc R U . . .
C4J C 1.1249(5) 0.4790(3) 0.44369(17) 0.0318(14) Uani 1 1 d . . . . .
H4J H 1.1869 0.4339 0.4499 0.038 Uiso 1 1 calc R U . . .
C5J C 1.1418(5) 0.5396(4) 0.4220(2) 0.0399(16) Uani 1 1 d . . . . .
H5J H 1.2164 0.5371 0.4133 0.048 Uiso 1 1 calc R U . . .
C6J C 1.0511(5) 0.6047(3) 0.41260(19) 0.0360(15) Uani 1 1 d . . . . .
H6J H 1.0648 0.6467 0.3978 0.043 Uiso 1 1 calc R U . . .
C1K C 0.8571(4) 0.7662(3) 0.43679(15) 0.0201(11) Uani 1 1 d . . . . .
C2K C 0.8092(5) 0.7783(4) 0.47220(18) 0.0366(15) Uani 1 1 d . . . . .
H2K H 0.7597 0.7505 0.4820 0.044 Uiso 1 1 calc R U . . .
C3K C 0.8330(6) 0.8303(4) 0.4932(2) 0.0483(19) Uani 1 1 d . . . . .
H3K H 0.7999 0.8369 0.5172 0.058 Uiso 1 1 calc R U . . .
C4K C 0.9015(7) 0.8713(4) 0.4804(2) 0.056(2) Uani 1 1 d . . . . .
H4K H 0.9163 0.9072 0.4949 0.067 Uiso 1 1 calc R U . . .
C5K C 0.9495(8) 0.8601(5) 0.4460(2) 0.067(3) Uani 1 1 d . . . . .
H5K H 0.9987 0.8885 0.4367 0.081 Uiso 1 1 calc R U . . .
C6K C 0.9282(7) 0.8082(4) 0.42419(18) 0.0472(19) Uani 1 1 d . . . . .
H6K H 0.9630 0.8017 0.4004 0.057 Uiso 1 1 calc R U . . .
C1L C 0.8543(4) 0.7213(3) 0.36170(15) 0.0211(11) Uani 1 1 d . . . . .
C2L C 0.9009(5) 0.6638(3) 0.33887(15) 0.0279(13) Uani 1 1 d . . . . .
H2L H 0.9206 0.6120 0.3493 0.033 Uiso 1 1 calc R U . . .
C3L C 0.9187(5) 0.6809(3) 0.30164(16) 0.0331(14) Uani 1 1 d . . . . .
H3L H 0.9498 0.6408 0.2865 0.040 Uiso 1 1 calc R U . . .
C4L C 0.8922(5) 0.7556(3) 0.28574(15) 0.0294(13) Uani 1 1 d . . . . .
H4L H 0.9066 0.7671 0.2600 0.035 Uiso 1 1 calc R U . . .
C5L C 0.8449(5) 0.8129(3) 0.30776(15) 0.0259(12) Uani 1 1 d . . . . .
H5L H 0.8258 0.8644 0.2970 0.031 Uiso 1 1 calc R U . . .
C6L C 0.8243(4) 0.7967(3) 0.34553(15) 0.0214(11) Uani 1 1 d . . . . .
H6L H 0.7898 0.8369 0.3603 0.026 Uiso 1 1 calc R U . . .
P5 P 1.02551(11) 0.12269(7) 0.36053(4) 0.0154(3) Uani 1 1 d . . . . .
C1M C 1.1037(4) 0.1009(3) 0.31694(14) 0.0189(11) Uani 1 1 d . . . . .
C2M C 1.0668(4) 0.0644(3) 0.28985(15) 0.0233(12) Uani 1 1 d . . . . .
H2M H 0.9971 0.0524 0.2932 0.028 Uiso 1 1 calc R U . . .
C3M C 1.1311(5) 0.0456(3) 0.25808(15) 0.0283(13) Uani 1 1 d . . . . .
H3M H 1.1057 0.0205 0.2400 0.034 Uiso 1 1 calc R U . . .
C4M C 1.2322(5) 0.0635(3) 0.25283(16) 0.0305(13) Uani 1 1 d . . . . .
H4M H 1.2757 0.0508 0.2310 0.037 Uiso 1 1 calc R U . . .
C5M C 1.2702(5) 0.0995(3) 0.27887(16) 0.0317(14) Uani 1 1 d . . . . .
H5M H 1.3399 0.1115 0.2753 0.038 Uiso 1 1 calc R U . . .
C6M C 1.2057(5) 0.1181(3) 0.31049(15) 0.0265(13) Uani 1 1 d . . . . .
H6M H 1.2319 0.1435 0.3284 0.032 Uiso 1 1 calc R U . . .
C1N C 1.1300(4) 0.0578(3) 0.39484(14) 0.0197(11) Uani 1 1 d . . . . .
C2N C 1.1123(5) -0.0101(3) 0.40905(17) 0.0311(14) Uani 1 1 d . . . . .
H2N H 1.0461 -0.0216 0.4016 0.037 Uiso 1 1 calc R U . . .
C3N C 1.1911(5) -0.0613(4) 0.43408(18) 0.0392(16) Uani 1 1 d . . . . .
H3N H 1.1774 -0.1072 0.4441 0.047 Uiso 1 1 calc R U . . .
C4N C 1.2896(5) -0.0465(4) 0.44471(16) 0.0323(14) Uani 1 1 d . . . . .
H4N H 1.3435 -0.0820 0.4617 0.039 Uiso 1 1 calc R U . . .
C5N C 1.3082(5) 0.0208(4) 0.43017(16) 0.0313(14) Uani 1 1 d . . . . .
H5N H 1.3752 0.0318 0.4372 0.038 Uiso 1 1 calc R U . . .
C6N C 1.2297(5) 0.0718(3) 0.40543(15) 0.0275(13) Uani 1 1 d . . . . .
H6N H 1.2440 0.1176 0.3954 0.033 Uiso 1 1 calc R U . . .
C1O C 1.0369(4) 0.2162(3) 0.36711(15) 0.0213(11) Uani 1 1 d . . . . .
C2O C 1.0231(5) 0.2729(3) 0.33742(16) 0.0312(14) Uani 1 1 d . . . . .
H2O H 1.0171 0.2610 0.3126 0.037 Uiso 1 1 calc R U . . .
C3O C 1.0179(6) 0.3455(4) 0.34300(18) 0.0394(16) Uani 1 1 d . . . . .
H3O H 1.0080 0.3831 0.3221 0.047 Uiso 1 1 calc R U . . .
C4O C 1.0268(6) 0.3646(4) 0.37865(19) 0.0410(17) Uani 1 1 d . . . . .
H4O H 1.0244 0.4149 0.3825 0.049 Uiso 1 1 calc R U . . .
C5O C 1.0393(6) 0.3087(4) 0.40897(18) 0.0367(15) Uani 1 1 d . . . . .
H5O H 1.0452 0.3212 0.4337 0.044 Uiso 1 1 calc R U . . .
C6O C 1.0431(5) 0.2366(3) 0.40367(16) 0.0273(13) Uani 1 1 d . . . . .
H6O H 1.0500 0.1996 0.4247 0.033 Uiso 1 1 calc R U . . .
P6 P 0.62998(11) 0.12993(7) 0.35946(3) 0.0144(3) Uani 1 1 d . . . . .
C1P C 0.5642(4) 0.1253(3) 0.40544(13) 0.0193(11) Uani 1 1 d . . . . .
C2P C 0.6095(5) 0.0599(3) 0.43081(14) 0.0237(12) Uani 1 1 d . . . . .
H2P H 0.6686 0.0178 0.4232 0.028 Uiso 1 1 calc R U . . .
C3P C 0.5681(5) 0.0569(4) 0.46702(15) 0.0322(14) Uani 1 1 d . . . . .
H3P H 0.5994 0.0126 0.4841 0.039 Uiso 1 1 calc R U . . .
C4P C 0.4822(5) 0.1171(4) 0.47838(16) 0.0338(15) Uani 1 1 d . . . . .
H4P H 0.4537 0.1143 0.5031 0.041 Uiso 1 1 calc R U . . .
C5P C 0.4376(5) 0.1812(4) 0.45391(17) 0.0331(14) Uani 1 1 d . . . . .
H5P H 0.3788 0.2231 0.4618 0.040 Uiso 1 1 calc R U . . .
C6P C 0.4784(5) 0.1853(3) 0.41735(15) 0.0273(13) Uani 1 1 d . . . . .
H6P H 0.4466 0.2299 0.4005 0.033 Uiso 1 1 calc R U . . .
C1Q C 0.5975(4) 0.0564(3) 0.33537(14) 0.0193(11) Uani 1 1 d . . . . .
C2Q C 0.5422(5) 0.0064(3) 0.35189(15) 0.0257(12) Uani 1 1 d . . . . .
H2Q H 0.5237 0.0068 0.3777 0.031 Uiso 1 1 calc R U . . .
C3Q C 0.5135(5) -0.0444(3) 0.33113(17) 0.0298(13) Uani 1 1 d . . . . .
H3Q H 0.4766 -0.0788 0.3429 0.036 Uiso 1 1 calc R U . . .
C4Q C 0.5386(5) -0.0448(3) 0.29324(17) 0.0296(13) Uani 1 1 d . . . . .
H4Q H 0.5175 -0.0785 0.2788 0.036 Uiso 1 1 calc R U . . .
C5Q C 0.5952(5) 0.0047(3) 0.27669(16) 0.0293(13) Uani 1 1 d . . . . .
H5Q H 0.6136 0.0045 0.2509 0.035 Uiso 1 1 calc R U . . .
C6Q C 0.6244(5) 0.0540(3) 0.29760(14) 0.0228(12) Uani 1 1 d . . . . .
H6Q H 0.6637 0.0871 0.2860 0.027 Uiso 1 1 calc R U . . .
C1R C 0.5294(4) 0.2143(3) 0.33383(14) 0.0201(11) Uani 1 1 d . . . . .
C2R C 0.5559(4) 0.2797(3) 0.32082(14) 0.0204(11) Uani 1 1 d . . . . .
H2R H 0.6306 0.2824 0.3254 0.024 Uiso 1 1 calc R U . . .
C3R C 0.4759(5) 0.3416(3) 0.30128(15) 0.0249(12) Uani 1 1 d . . . . .
H3R H 0.4965 0.3857 0.2924 0.030 Uiso 1 1 calc R U . . .
C4R C 0.3648(5) 0.3391(4) 0.29465(17) 0.0346(14) Uani 1 1 d . . . . .
H4R H 0.3093 0.3815 0.2816 0.042 Uiso 1 1 calc R U . . .
C5R C 0.3373(5) 0.2739(3) 0.30739(18) 0.0341(14) Uani 1 1 d . . . . .
H5R H 0.2626 0.2712 0.3027 0.041 Uiso 1 1 calc R U . . .
C6R C 0.4172(5) 0.2126(3) 0.32680(17) 0.0297(13) Uani 1 1 d . . . . .
H6R H 0.3964 0.1686 0.3356 0.036 Uiso 1 1 calc R U . . .
P7 P 1.00170(11) 0.32187(7) 0.07859(3) 0.0145(3) Uani 1 1 d . . . . .
C1S C 0.9947(4) 0.4202(3) 0.08560(14) 0.0201(11) Uani 1 1 d . . . . .
C2S C 0.9903(5) 0.4412(3) 0.12200(16) 0.0256(12) Uani 1 1 d . . . . .
H2S H 0.9941 0.4044 0.1429 0.031 Uiso 1 1 calc R U . . .
C3S C 0.9806(5) 0.5149(4) 0.12756(17) 0.0334(14) Uani 1 1 d . . . . .
H3S H 0.9774 0.5287 0.1524 0.040 Uiso 1 1 calc R U . . .
C4S C 0.9753(5) 0.5696(3) 0.09728(18) 0.0318(14) Uani 1 1 d . . . . .
H4S H 0.9712 0.6201 0.1013 0.038 Uiso 1 1 calc R U . . .
C5S C 0.9761(5) 0.5495(3) 0.06147(17) 0.0269(13) Uani 1 1 d . . . . .
H5S H 0.9702 0.5868 0.0406 0.032 Uiso 1 1 calc R U . . .
C6S C 0.9855(5) 0.4752(3) 0.05569(15) 0.0250(12) Uani 1 1 d . . . . .
H6S H 0.9856 0.4621 0.0308 0.030 Uiso 1 1 calc R U . . .
C1T C 1.0885(4) 0.3040(3) 0.03646(13) 0.0171(11) Uani 1 1 d . . . . .
C2T C 1.0725(4) 0.2540(3) 0.01283(14) 0.0192(11) Uani 1 1 d . . . . .
H2T H 1.0129 0.2314 0.0173 0.023 Uiso 1 1 calc R U . . .
C3T C 1.1443(5) 0.2369(3) -0.01763(15) 0.0239(12) Uani 1 1 d . . . . .
H3T H 1.1336 0.2022 -0.0337 0.029 Uiso 1 1 calc R U . . .
C4T C 1.2301(5) 0.2693(3) -0.02489(15) 0.0244(12) Uani 1 1 d . . . . .
H4T H 1.2774 0.2577 -0.0461 0.029 Uiso 1 1 calc R U . . .
C5T C 1.2476(5) 0.3193(3) -0.00106(15) 0.0255(12) Uani 1 1 d . . . . .
H5T H 1.3070 0.3419 -0.0059 0.031 Uiso 1 1 calc R U . . .
C6T C 1.1786(4) 0.3357(3) 0.02949(15) 0.0209(11) Uani 1 1 d . . . . .
H6T H 1.1917 0.3688 0.0461 0.025 Uiso 1 1 calc R U . . .
C1U C 1.1085(4) 0.2637(3) 0.11420(13) 0.0170(11) Uani 1 1 d . . . . .
C2U C 1.1976(5) 0.2887(3) 0.12593(15) 0.0254(12) Uani 1 1 d . . . . .
H2U H 1.1993 0.3386 0.1174 0.030 Uiso 1 1 calc R U . . .
C3U C 1.2838(5) 0.2408(3) 0.14997(15) 0.0284(13) Uani 1 1 d . . . . .
H3U H 1.3420 0.2590 0.1588 0.034 Uiso 1 1 calc R U . . .
C4U C 1.2849(5) 0.1674(4) 0.16089(16) 0.0323(14) Uani 1 1 d . . . . .
H4U H 1.3453 0.1341 0.1765 0.039 Uiso 1 1 calc R U . . .
C5U C 1.1979(6) 0.1423(4) 0.14904(17) 0.0371(15) Uani 1 1 d . . . . .
H5U H 1.1980 0.0917 0.1568 0.045 Uiso 1 1 calc R U . . .
C6U C 1.1108(5) 0.1900(3) 0.12604(16) 0.0295(13) Uani 1 1 d . . . . .
H6U H 1.0513 0.1718 0.1182 0.035 Uiso 1 1 calc R U . . .
P8 P 0.62351(11) 0.29265(7) 0.08761(4) 0.0149(3) Uani 1 1 d . . . . .
C1V C 0.5938(4) 0.2698(3) 0.13734(14) 0.0195(11) Uani 1 1 d . . . . .
C2V C 0.5985(4) 0.1962(3) 0.15205(15) 0.0214(11) Uani 1 1 d . . . . .
H2V H 0.6134 0.1566 0.1362 0.026 Uiso 1 1 calc R U . . .
C3V C 0.5811(5) 0.1813(3) 0.19015(16) 0.0290(13) Uani 1 1 d . . . . .
H3V H 0.5842 0.1313 0.2002 0.035 Uiso 1 1 calc R U . . .
C4V C 0.5595(5) 0.2380(4) 0.21347(16) 0.0312(14) Uani 1 1 d . . . . .
H4V H 0.5469 0.2271 0.2394 0.037 Uiso 1 1 calc R U . . .
C5V C 0.5562(5) 0.3107(4) 0.19919(16) 0.0308(14) Uani 1 1 d . . . . .
H5V H 0.5420 0.3498 0.2153 0.037 Uiso 1 1 calc R U . . .
C6V C 0.5739(5) 0.3267(3) 0.16110(15) 0.0244(12) Uani 1 1 d . . . . .
H6V H 0.5724 0.3766 0.1513 0.029 Uiso 1 1 calc R U . . .
C1W C 0.4980(4) 0.3742(3) 0.07215(14) 0.0169(10) Uani 1 1 d . . . . .
C2W C 0.4020(5) 0.4027(3) 0.09338(16) 0.0234(12) Uani 1 1 d . . . . .
H2W H 0.4013 0.3830 0.1189 0.028 Uiso 1 1 calc R U . . .
C3W C 0.3069(5) 0.4596(3) 0.07779(17) 0.0298(13) Uani 1 1 d . . . . .
H3W H 0.2425 0.4792 0.0930 0.036 Uiso 1 1 calc R U . . .
C4W C 0.3045(5) 0.4881(3) 0.04051(18) 0.0316(14) Uani 1 1 d . . . . .
H4W H 0.2389 0.5268 0.0300 0.038 Uiso 1 1 calc R U . . .
C5W C 0.3994(5) 0.4594(3) 0.01846(17) 0.0288(13) Uani 1 1 d . . . . .
H5W H 0.3978 0.4774 -0.0074 0.035 Uiso 1 1 calc R U . . .
C6W C 0.4961(5) 0.4045(3) 0.03429(15) 0.0243(12) Uani 1 1 d . . . . .
H6W H 0.5619 0.3870 0.0194 0.029 Uiso 1 1 calc R U . . .
C1Z C 0.5861(5) 0.2200(3) 0.06404(14) 0.0193(11) Uani 1 1 d . . . . .
C2Z C 0.4806(5) 0.2081(3) 0.07161(16) 0.0265(12) Uani 1 1 d . . . . .
H2Z H 0.4309 0.2363 0.0891 0.032 Uiso 1 1 calc R U . . .
C3Z C 0.4480(6) 0.1552(3) 0.05360(18) 0.0360(15) Uani 1 1 d . . . . .
H3Z H 0.3763 0.1472 0.0591 0.043 Uiso 1 1 calc R U . . .
C4Z C 0.5189(6) 0.1144(3) 0.02787(17) 0.0337(15) Uani 1 1 d . . . . .
H4Z H 0.4967 0.0777 0.0159 0.040 Uiso 1 1 calc R U . . .
C5Z C 0.6226(5) 0.1273(3) 0.01962(16) 0.0284(13) Uani 1 1 d . . . . .
H5Z H 0.6712 0.0997 0.0017 0.034 Uiso 1 1 calc R U . . .
C6Z C 0.6562(5) 0.1800(3) 0.03734(15) 0.0238(12) Uani 1 1 d . . . . .
H6Z H 0.7271 0.1889 0.0312 0.029 Uiso 1 1 calc R U . . .
O11 O 0.1469(7) 0.4625(4) 0.2235(2) 0.101(2) Uani 1 1 d D . . A 10
H11 H 0.1436 0.5031 0.2325 0.152 Uiso 1 1 calc R U . A 10
C11 C 0.2322(9) 0.4497(8) 0.1937(3) 0.123(5) Uani 1 1 d D . . A 10
H11A H 0.2220 0.4975 0.1776 0.184 Uiso 1 1 d R U . A 10
H11B H 0.2226 0.4110 0.1787 0.184 Uiso 1 1 d R U . A 10
H11C H 0.3093 0.4324 0.2051 0.184 Uiso 1 1 d R U . A 10
O12 O 0.2344(9) 0.5274(4) 0.2744(2) 0.143(4) Uani 1 1 d D . . B 10
H12 H 0.2915 0.5434 0.2721 0.215 Uiso 1 1 calc R U . B 10
C12 C 0.1982(15) 0.5266(10) 0.3137(4) 0.169(7) Uiso 1 1 d D . . B 10
H12A H 0.2377 0.4769 0.3274 0.253 Uiso 1 1 calc R U . B 10
H12B H 0.1151 0.5356 0.3147 0.253 Uiso 1 1 calc R U . B 10
H12C H 0.2175 0.5666 0.3252 0.253 Uiso 1 1 calc R U . B 10
O13 O 0.0396(9) 0.3553(5) 0.2451(3) 0.126(3) Uani 1 1 d D . . C 10
H13 H 0.0574 0.3922 0.2339 0.189 Uiso 1 1 calc R U . C 10
C13 C 0.0973(9) 0.2867(5) 0.2280(3) 0.091(3) Uiso 1 1 d D . . C 10
H13A H 0.1799 0.2722 0.2332 0.137 Uiso 1 1 calc R U . C 10
H13B H 0.0833 0.2961 0.2008 0.137 Uiso 1 1 calc R U . C 10
H13C H 0.0677 0.2455 0.2384 0.137 Uiso 1 1 calc R U . C 10
O14 O 0.4329(12) 0.5341(6) 0.2657(5) 0.091(5) Uani 0.5 1 d D . P D 1
H14 H 0.5003 0.5169 0.2744 0.136 Uiso 0.5 1 calc R U P D 1
C14 C 0.433(3) 0.525(2) 0.2261(6) 0.177(15) Uiso 0.5 1 d D . P D 1
H14A H 0.3601 0.5564 0.2143 0.266 Uiso 0.5 1 d R U P D 1
H14B H 0.4420 0.4709 0.2242 0.266 Uiso 0.5 1 d R U P D 1
H14C H 0.4965 0.5383 0.2133 0.266 Uiso 0.5 1 d R U P D 1
O15 O 0.5148(16) 0.5061(10) 0.2007(4) 0.132(7) Uani 0.5 1 d D . P E 2
H15 H 0.5806 0.5111 0.2014 0.198 Uiso 0.5 1 calc R U P E 2
C15 C 0.4505(16) 0.5546(10) 0.1689(5) 0.081(6) Uiso 0.5 1 d D . P E 2
H15A H 0.3756 0.5858 0.1769 0.122 Uiso 0.5 1 d R U P E 2
H15B H 0.4395 0.5223 0.1504 0.122 Uiso 0.5 1 d R U P E 2
H15C H 0.4938 0.5877 0.1577 0.122 Uiso 0.5 1 d R U P E 2
O16 O 0.8150(11) 0.4010(6) 0.2426(3) 0.073(4) Uani 0.5 1 d D . P F 3
H16 H 0.7586 0.4207 0.2279 0.110 Uiso 0.5 1 calc R U P F 3
C16 C 0.7745(18) 0.3987(12) 0.2819(4) 0.091(3) Uiso 0.5 1 d D . P F 3
H16A H 0.8362 0.3624 0.2975 0.137 Uiso 0.5 1 d R U P F 3
H16B H 0.7060 0.3818 0.2835 0.137 Uiso 0.5 1 d R U P F 3
H16C H 0.7566 0.4491 0.2907 0.137 Uiso 0.5 1 d R U P F 3
O17 O 0.6366(14) 0.4876(9) 0.2803(4) 0.110(5) Uani 0.5 1 d D . P G 4
H17 H 0.6923 0.4488 0.2867 0.165 Uiso 0.5 1 calc R U P G 4
C17 C 0.6477(17) 0.5523(9) 0.2987(5) 0.076(5) Uiso 0.5 1 d D . P G 4
H17A H 0.5714 0.5893 0.3003 0.114 Uiso 0.5 1 d R U P G 4
H17B H 0.6974 0.5765 0.2838 0.114 Uiso 0.5 1 d R U P G 4
H17C H 0.6808 0.5346 0.3240 0.114 Uiso 0.5 1 d R U P G 4
O1W O 0.757(2) 0.6024(14) 0.2209(7) 0.078(7) Uiso 0.25 1 d . . P H 6
H11W H 0.7932 0.5931 0.2423 0.117 Uiso 0.25 1 d R U P H 6
H21W H 0.7423 0.5622 0.2155 0.117 Uiso 0.25 1 d R U P H 6
O2W O 0.7518(14) 0.4605(7) 0.1902(5) 0.132(8) Uani 0.5 1 d . . P I 7
H12W H 0.7766 0.4228 0.2074 0.198 Uiso 0.5 1 d R U P I 7
H22W H 0.7612 0.5004 0.1980 0.198 Uiso 0.5 1 d R U P I 7

loop_
_atom_site_aniso_label
_atom_site_aniso_U_11
_atom_site_aniso_U_22
_atom_site_aniso_U_33
_atom_site_aniso_U_23
_atom_site_aniso_U_13
_atom_site_aniso_U_12
Re1 0.01370(10) 0.01465(10) 0.01130(10) -0.00240(8) 0.00016(7) -0.00509(8)
C1 0.011(3) 0.016(3) 0.024(3) -0.003(2) -0.002(2) -0.006(2)
O1 0.026(2) 0.031(2) 0.0107(18) 0.0014(16) -0.0033(15) -0.0099(17)
C2 0.012(3) 0.033(3) 0.022(3) -0.002(2) -0.001(2) -0.006(2)
O2 0.029(2) 0.018(2) 0.060(3) -0.015(2) 0.001(2) -0.0017(18)
Re2 0.01370(11) 0.01408(10) 0.01134(10) -0.00088(8) 0.00039(7) -0.00466(8)
C3 0.011(3) 0.019(3) 0.020(3) -0.006(2) 0.002(2) 0.000(2)
O3 0.030(2) 0.041(2) 0.015(2) 0.0034(17) -0.0007(16) -0.0049(19)
C4 0.010(2) 0.029(3) 0.014(2) 0.002(2) -0.0030(19) -0.003(2)
O4 0.026(2) 0.015(2) 0.029(2) -0.0055(16) 0.0006(16) -0.0032(16)
Re3 0.01369(11) 0.01410(10) 0.01294(10) -0.00171(8) -0.00038(7) -0.00503(8)
C5 0.020(3) 0.017(3) 0.029(3) -0.003(2) 0.001(2) -0.008(2)
O5 0.037(2) 0.037(2) 0.016(2) 0.0027(17) -0.0001(17) -0.016(2)
C6 0.013(3) 0.031(3) 0.026(3) -0.002(2) -0.002(2) -0.009(2)
O6 0.027(2) 0.021(2) 0.050(3) -0.0123(19) 0.0012(19) -0.0062(18)
Re4 0.01454(11) 0.01405(10) 0.01140(10) -0.00162(8) 0.00012(7) -0.00439(8)
C7 0.015(3) 0.016(3) 0.024(3) -0.002(2) 0.001(2) -0.003(2)
O7 0.038(2) 0.028(2) 0.0117(19) -0.0010(16) -0.0035(16) -0.0050(18)
C8 0.011(2) 0.033(3) 0.009(2) 0.000(2) -0.0004(18) -0.008(2)
O8 0.026(2) 0.0125(19) 0.030(2) -0.0033(16) -0.0005(16) -0.0030(16)
Ag1 0.0288(2) 0.0382(3) 0.01195(19) -0.00068(18) 0.00167(16) -0.0120(2)
N1 0.027(3) 0.041(3) 0.014(2) -0.002(2) -0.0014(19) -0.015(2)
C10 0.014(3) 0.021(3) 0.018(3) -0.006(2) 0.0022(19) -0.010(2)
N2 0.023(3) 0.038(3) 0.015(2) 0.001(2) -0.0019(18) -0.012(2)
C20 0.015(3) 0.017(3) 0.022(3) -0.003(2) 0.001(2) -0.008(2)
Ag2 0.0277(2) 0.0165(2) 0.0393(3) -0.01062(19) -0.00295(19) -0.00422(18)
N3 0.020(2) 0.022(3) 0.026(2) -0.006(2) -0.0009(19) -0.003(2)
C30 0.017(3) 0.022(3) 0.015(2) -0.004(2) -0.003(2) -0.003(2)
N4 0.030(3) 0.020(3) 0.050(3) -0.013(2) 0.003(2) -0.006(2)
C40 0.013(3) 0.028(3) 0.025(3) -0.004(2) 0.001(2) -0.007(2)
Ag3 0.0327(2) 0.0348(2) 0.01264(19) 0.00034(17) 0.00104(16) -0.0115(2)
N5 0.030(3) 0.038(3) 0.014(2) -0.003(2) 0.0010(19) -0.016(2)
C50 0.022(3) 0.021(3) 0.018(3) -0.002(2) 0.001(2) -0.010(2)
N6 0.029(3) 0.028(3) 0.019(2) -0.002(2) 0.0012(19) -0.006(2)
C60 0.013(3) 0.023(3) 0.021(3) -0.007(2) 0.005(2) -0.003(2)
Ag4 0.0268(2) 0.0162(2) 0.0348(2) -0.00942(18) 0.00124(18) -0.00591(17)
N7 0.019(2) 0.018(2) 0.027(2) -0.0077(19) -0.0005(19) -0.0023(19)
C70 0.016(3) 0.023(3) 0.011(2) 0.000(2) -0.0004(19) -0.001(2)
N8 0.025(3) 0.020(3) 0.040(3) -0.009(2) 0.000(2) -0.007(2)
C80 0.018(3) 0.029(3) 0.015(2) -0.002(2) -0.001(2) -0.010(2)
P1 0.0134(6) 0.0154(6) 0.0128(6) -0.0017(5) 0.0006(5) -0.0059(5)
C1A 0.019(3) 0.018(3) 0.016(2) -0.006(2) 0.001(2) -0.011(2)
C2A 0.020(3) 0.022(3) 0.018(3) -0.003(2) 0.001(2) -0.008(2)
C3A 0.031(3) 0.025(3) 0.017(3) 0.000(2) -0.001(2) -0.011(3)
C4A 0.031(3) 0.032(3) 0.017(3) -0.004(2) 0.007(2) -0.018(3)
C5A 0.020(3) 0.024(3) 0.028(3) -0.013(2) 0.007(2) -0.008(2)
C6A 0.028(3) 0.020(3) 0.021(3) -0.006(2) 0.001(2) -0.009(2)
C1B 0.018(3) 0.021(3) 0.018(3) -0.008(2) 0.000(2) -0.006(2)
C2B 0.023(3) 0.031(3) 0.019(3) -0.006(2) 0.005(2) -0.013(2)
C3B 0.024(3) 0.031(3) 0.016(3) -0.010(2) 0.002(2) -0.010(2)
C4B 0.026(3) 0.019(3) 0.029(3) -0.010(2) -0.003(2) -0.006(2)
C5B 0.028(3) 0.023(3) 0.031(3) -0.004(2) -0.001(2) -0.013(3)
C6B 0.023(3) 0.020(3) 0.014(2) -0.001(2) -0.002(2) -0.004(2)
C1C 0.025(3) 0.021(3) 0.008(2) 0.001(2) 0.000(2) -0.004(2)
C2C 0.022(3) 0.026(3) 0.020(3) -0.003(2) -0.005(2) -0.007(2)
C3C 0.039(4) 0.022(3) 0.033(3) 0.000(3) -0.008(3) -0.003(3)
C4C 0.027(3) 0.034(3) 0.030(3) 0.002(3) -0.012(3) -0.002(3)
C5C 0.019(3) 0.047(4) 0.030(3) 0.002(3) -0.007(2) -0.005(3)
C6C 0.020(3) 0.034(3) 0.022(3) 0.000(2) -0.004(2) -0.008(2)
P2 0.0117(6) 0.0166(6) 0.0146(6) -0.0033(5) 0.0010(5) -0.0052(5)
C1D 0.020(3) 0.016(3) 0.021(3) -0.007(2) 0.004(2) -0.005(2)
C2D 0.016(3) 0.026(3) 0.024(3) -0.002(2) 0.002(2) -0.005(2)
C3D 0.024(3) 0.023(3) 0.025(3) -0.001(2) -0.002(2) -0.008(2)
C4D 0.022(3) 0.024(3) 0.027(3) -0.008(2) -0.004(2) -0.004(2)
C5D 0.017(3) 0.038(3) 0.028(3) -0.006(3) 0.000(2) -0.012(3)
C6D 0.017(3) 0.027(3) 0.028(3) -0.003(2) 0.001(2) -0.007(2)
C1E 0.018(3) 0.022(3) 0.016(2) -0.005(2) -0.002(2) -0.009(2)
C2E 0.018(3) 0.026(3) 0.022(3) -0.006(2) -0.002(2) -0.006(2)
C3E 0.021(3) 0.036(3) 0.022(3) -0.008(2) -0.003(2) -0.007(3)
C4E 0.038(4) 0.024(3) 0.031(3) -0.009(3) -0.009(3) -0.011(3)
C5E 0.044(4) 0.045(4) 0.032(3) -0.008(3) 0.003(3) -0.034(3)
C6E 0.035(4) 0.042(4) 0.025(3) -0.007(3) 0.005(3) -0.023(3)
C1F 0.019(3) 0.020(3) 0.021(3) -0.004(2) -0.001(2) -0.007(2)
C2F 0.019(3) 0.026(3) 0.023(3) -0.008(2) 0.003(2) -0.009(2)
C3F 0.027(3) 0.031(3) 0.022(3) 0.004(2) -0.003(2) -0.012(3)
C4F 0.027(3) 0.039(3) 0.016(3) -0.004(2) 0.002(2) -0.013(3)
C5F 0.029(3) 0.035(3) 0.018(3) -0.010(2) 0.002(2) -0.004(3)
C6F 0.023(3) 0.027(3) 0.023(3) -0.005(2) 0.004(2) -0.011(2)
P3 0.0139(6) 0.0188(7) 0.0119(6) -0.0017(5) 0.0010(5) -0.0054(5)
C1G 0.013(3) 0.031(3) 0.015(2) -0.006(2) 0.000(2) -0.004(2)
C2G 0.024(3) 0.029(3) 0.021(3) -0.002(2) -0.003(2) -0.008(2)
C3G 0.026(3) 0.027(3) 0.030(3) 0.003(3) -0.003(2) -0.001(3)
C4G 0.023(3) 0.039(4) 0.023(3) 0.001(3) -0.003(2) 0.003(3)
C5G 0.023(3) 0.053(4) 0.023(3) -0.006(3) 0.001(2) -0.015(3)
C6G 0.021(3) 0.032(3) 0.021(3) 0.002(2) -0.001(2) -0.011(2)
C1H 0.017(3) 0.028(3) 0.017(3) -0.004(2) 0.004(2) -0.005(2)
C2H 0.017(3) 0.034(3) 0.018(3) -0.001(2) 0.000(2) -0.008(2)
C3H 0.027(3) 0.042(4) 0.020(3) -0.011(3) 0.001(2) -0.007(3)
C4H 0.022(3) 0.067(5) 0.021(3) -0.014(3) 0.009(2) -0.009(3)
C5H 0.030(4) 0.073(5) 0.023(3) -0.008(3) 0.009(3) -0.028(3)
C6H 0.027(3) 0.059(4) 0.027(3) -0.015(3) 0.006(3) -0.024(3)
C1I 0.017(3) 0.026(3) 0.031(3) -0.005(2) 0.004(2) -0.009(2)
C2I 0.026(3) 0.034(3) 0.042(4) -0.019(3) 0.000(3) -0.006(3)
C3I 0.029(4) 0.045(4) 0.084(6) -0.033(4) -0.002(4) -0.012(3)
C4I 0.028(4) 0.026(4) 0.140(9) -0.024(5) 0.009(5) -0.010(3)
C5I 0.039(4) 0.024(4) 0.100(7) 0.011(4) 0.007(4) -0.013(3)
C6I 0.018(3) 0.028(3) 0.057(4) 0.002(3) 0.002(3) -0.006(3)
P4 0.0122(6) 0.0172(6) 0.0164(6) -0.0007(5) -0.0005(5) -0.0053(5)
C1J 0.020(3) 0.022(3) 0.022(3) -0.005(2) -0.005(2) -0.007(2)
C2J 0.024(3) 0.024(3) 0.018(3) -0.005(2) -0.003(2) -0.003(2)
C3J 0.037(4) 0.026(3) 0.018(3) 0.001(2) -0.009(2) -0.009(3)
C4J 0.027(3) 0.027(3) 0.036(3) -0.009(3) -0.012(3) 0.002(3)
C5J 0.015(3) 0.039(4) 0.062(5) 0.001(3) -0.006(3) -0.006(3)
C6J 0.017(3) 0.028(3) 0.061(4) 0.006(3) 0.002(3) -0.006(3)
C1K 0.020(3) 0.017(3) 0.025(3) 0.001(2) -0.010(2) -0.008(2)
C2K 0.024(3) 0.044(4) 0.047(4) -0.025(3) 0.009(3) -0.012(3)
C3K 0.031(4) 0.059(5) 0.056(4) -0.039(4) -0.009(3) -0.004(3)
C4K 0.080(6) 0.031(4) 0.059(5) 0.000(4) -0.042(4) -0.019(4)
C5K 0.110(7) 0.064(5) 0.054(5) 0.024(4) -0.042(5) -0.073(6)
C6K 0.070(5) 0.063(5) 0.025(3) 0.015(3) -0.016(3) -0.050(4)
C1L 0.015(3) 0.025(3) 0.024(3) -0.002(2) 0.000(2) -0.007(2)
C2L 0.031(3) 0.025(3) 0.026(3) -0.002(2) 0.008(2) -0.006(3)
C3L 0.039(4) 0.031(3) 0.027(3) -0.006(3) 0.013(3) -0.007(3)
C4L 0.028(3) 0.045(4) 0.019(3) -0.001(3) 0.006(2) -0.017(3)
C5L 0.028(3) 0.028(3) 0.021(3) 0.006(2) -0.002(2) -0.011(3)
C6L 0.018(3) 0.023(3) 0.023(3) 0.002(2) -0.001(2) -0.007(2)
P5 0.0133(6) 0.0187(7) 0.0158(6) -0.0049(5) 0.0009(5) -0.0063(5)
C1M 0.019(3) 0.018(3) 0.019(3) -0.002(2) 0.000(2) -0.004(2)
C2M 0.014(3) 0.030(3) 0.028(3) -0.008(2) 0.005(2) -0.009(2)
C3M 0.031(3) 0.035(3) 0.021(3) -0.012(2) 0.004(2) -0.010(3)
C4M 0.031(3) 0.038(3) 0.023(3) -0.009(3) 0.010(2) -0.010(3)
C5M 0.030(3) 0.036(3) 0.033(3) -0.008(3) 0.014(3) -0.015(3)
C6M 0.023(3) 0.038(3) 0.023(3) -0.013(3) 0.003(2) -0.013(3)
C1N 0.008(2) 0.031(3) 0.019(3) -0.007(2) -0.0005(19) -0.003(2)
C2N 0.017(3) 0.032(3) 0.043(4) 0.004(3) -0.006(3) -0.009(3)
C3N 0.027(3) 0.037(4) 0.044(4) 0.014(3) -0.006(3) -0.004(3)
C4N 0.024(3) 0.038(4) 0.026(3) -0.001(3) -0.009(2) 0.003(3)
C5N 0.019(3) 0.044(4) 0.032(3) -0.010(3) -0.003(2) -0.010(3)
C6N 0.024(3) 0.037(3) 0.025(3) -0.009(3) -0.001(2) -0.012(3)
C1O 0.015(3) 0.026(3) 0.027(3) -0.009(2) 0.008(2) -0.012(2)
C2O 0.038(4) 0.030(3) 0.029(3) -0.009(3) 0.006(3) -0.013(3)
C3O 0.056(4) 0.027(3) 0.040(4) -0.005(3) 0.009(3) -0.020(3)
C4O 0.051(4) 0.031(3) 0.054(4) -0.020(3) 0.013(3) -0.027(3)
C5O 0.041(4) 0.042(4) 0.035(3) -0.025(3) 0.003(3) -0.018(3)
C6O 0.028(3) 0.034(3) 0.024(3) -0.010(3) 0.004(2) -0.014(3)
P6 0.0122(6) 0.0181(6) 0.0141(6) -0.0034(5) 0.0019(5) -0.0059(5)
C1P 0.013(3) 0.033(3) 0.014(2) -0.006(2) 0.0002(19) -0.009(2)
C2P 0.025(3) 0.031(3) 0.020(3) 0.001(2) 0.001(2) -0.018(3)
C3P 0.039(4) 0.046(4) 0.018(3) 0.004(3) -0.003(2) -0.026(3)
C4P 0.037(4) 0.062(4) 0.017(3) -0.014(3) 0.009(2) -0.033(3)
C5P 0.030(3) 0.044(4) 0.032(3) -0.021(3) 0.011(3) -0.017(3)
C6P 0.027(3) 0.034(3) 0.023(3) -0.009(2) 0.006(2) -0.011(3)
C1Q 0.015(3) 0.018(3) 0.024(3) -0.003(2) -0.003(2) -0.003(2)
C2Q 0.032(3) 0.030(3) 0.021(3) -0.004(2) 0.003(2) -0.017(3)
C3Q 0.032(3) 0.024(3) 0.042(4) -0.003(3) -0.001(3) -0.022(3)
C4Q 0.030(3) 0.022(3) 0.038(3) -0.013(3) -0.005(3) -0.007(3)
C5Q 0.029(3) 0.036(3) 0.024(3) -0.013(3) 0.000(2) -0.010(3)
C6Q 0.025(3) 0.027(3) 0.022(3) -0.006(2) 0.003(2) -0.015(2)
C1R 0.018(3) 0.022(3) 0.018(3) -0.003(2) -0.001(2) -0.002(2)
C2R 0.016(3) 0.024(3) 0.021(3) -0.004(2) -0.001(2) -0.005(2)
C3R 0.030(3) 0.023(3) 0.021(3) -0.004(2) 0.001(2) -0.007(2)
C4R 0.029(3) 0.034(3) 0.032(3) 0.001(3) -0.010(3) 0.000(3)
C5R 0.019(3) 0.035(3) 0.046(4) -0.001(3) -0.009(3) -0.006(3)
C6R 0.019(3) 0.027(3) 0.044(4) -0.002(3) -0.002(3) -0.009(2)
P7 0.0155(7) 0.0170(6) 0.0112(6) -0.0023(5) 0.0010(5) -0.0052(5)
C1S 0.016(3) 0.023(3) 0.021(3) -0.006(2) 0.000(2) -0.005(2)
C2S 0.028(3) 0.026(3) 0.025(3) -0.006(2) 0.002(2) -0.012(3)
C3S 0.033(3) 0.044(4) 0.031(3) -0.023(3) 0.007(3) -0.017(3)
C4S 0.025(3) 0.022(3) 0.049(4) -0.011(3) 0.006(3) -0.006(3)
C5S 0.020(3) 0.021(3) 0.037(3) -0.002(3) 0.002(2) -0.004(2)
C6S 0.025(3) 0.025(3) 0.023(3) 0.000(2) 0.000(2) -0.005(2)
C1T 0.020(3) 0.016(3) 0.012(2) 0.002(2) -0.0018(19) -0.001(2)
C2T 0.019(3) 0.024(3) 0.019(3) -0.004(2) 0.002(2) -0.013(2)
C3T 0.025(3) 0.027(3) 0.024(3) -0.011(2) 0.003(2) -0.010(2)
C4T 0.025(3) 0.027(3) 0.018(3) -0.006(2) 0.008(2) -0.003(2)
C5T 0.025(3) 0.035(3) 0.022(3) -0.006(2) 0.009(2) -0.018(3)
C6T 0.019(3) 0.021(3) 0.024(3) -0.005(2) -0.005(2) -0.008(2)
C1U 0.009(2) 0.023(3) 0.015(2) 0.001(2) -0.0006(19) 0.000(2)
C2U 0.023(3) 0.030(3) 0.024(3) 0.001(2) -0.001(2) -0.011(3)
C3U 0.021(3) 0.045(4) 0.021(3) 0.005(3) -0.004(2) -0.015(3)
C4U 0.018(3) 0.045(4) 0.026(3) 0.002(3) -0.004(2) -0.001(3)
C5U 0.040(4) 0.033(3) 0.036(4) 0.004(3) -0.011(3) -0.010(3)
C6U 0.028(3) 0.031(3) 0.026(3) -0.001(3) -0.005(2) -0.005(3)
P8 0.0140(6) 0.0144(6) 0.0167(6) -0.0036(5) 0.0002(5) -0.0041(5)
C1V 0.014(3) 0.025(3) 0.021(3) -0.003(2) 0.001(2) -0.008(2)
C2V 0.018(3) 0.022(3) 0.023(3) -0.002(2) -0.002(2) -0.005(2)
C3V 0.027(3) 0.034(3) 0.025(3) 0.009(3) -0.006(2) -0.011(3)
C4V 0.022(3) 0.050(4) 0.019(3) 0.002(3) 0.004(2) -0.010(3)
C5V 0.029(3) 0.040(4) 0.024(3) -0.011(3) 0.004(2) -0.008(3)
C6V 0.023(3) 0.031(3) 0.021(3) -0.007(2) 0.004(2) -0.011(2)
C1W 0.021(3) 0.016(3) 0.017(2) -0.005(2) -0.001(2) -0.009(2)
C2W 0.023(3) 0.020(3) 0.029(3) -0.002(2) 0.005(2) -0.008(2)
C3W 0.020(3) 0.025(3) 0.044(4) -0.003(3) 0.003(3) -0.006(2)
C4W 0.019(3) 0.018(3) 0.053(4) 0.005(3) -0.010(3) -0.002(2)
C5W 0.027(3) 0.025(3) 0.036(3) 0.007(3) -0.013(3) -0.013(3)
C6W 0.020(3) 0.025(3) 0.029(3) -0.002(2) -0.005(2) -0.009(2)
C1Z 0.025(3) 0.016(3) 0.017(3) 0.000(2) -0.007(2) -0.006(2)
C2Z 0.028(3) 0.029(3) 0.027(3) -0.006(2) 0.002(2) -0.015(3)
C3Z 0.041(4) 0.036(4) 0.041(4) -0.004(3) -0.002(3) -0.027(3)
C4Z 0.047(4) 0.023(3) 0.038(3) -0.004(3) -0.015(3) -0.019(3)
C5Z 0.035(3) 0.019(3) 0.027(3) -0.007(2) -0.014(3) -0.001(3)
C6Z 0.024(3) 0.019(3) 0.027(3) -0.004(2) -0.004(2) -0.004(2)
O11 0.127(7) 0.076(5) 0.081(5) 0.000(4) -0.020(5) -0.005(5)
C11 0.071(8) 0.193(15) 0.093(9) -0.035(9) 0.012(7) -0.018(9)
O12 0.233(11) 0.065(5) 0.104(6) 0.013(5) -0.080(7) -0.010(6)
O13 0.160(8) 0.104(6) 0.132(7) -0.056(6) 0.074(6) -0.056(6)
O14 0.085(10) 0.038(6) 0.140(13) 0.017(7) 0.009(9) -0.015(7)
O15 0.20(2) 0.174(17) 0.061(9) -0.020(10) 0.045(11) -0.123(16)
O16 0.102(10) 0.062(7) 0.082(8) -0.058(6) 0.054(7) -0.048(7)
O17 0.122(13) 0.121(12) 0.107(12) -0.046(10) 0.049(10) -0.057(11)
O2W 0.136(14) 0.058(8) 0.172(16) 0.014(9) 0.101(13) -0.001(9)

loop_
_atom_type_symbol
_atom_type_description
_atom_type_scat_dispersion_real
_atom_type_scat_dispersion_imag
_atom_type_scat_source
C C 0.0033 0.0016 'International Tables Vol C Tables 4.2.6.8 and 6.1.1.4'
H H 0.0000 0.0000 'International Tables Vol C Tables 4.2.6.8 and 6.1.1.4'
N N 0.0061 0.0033 'International Tables Vol C Tables 4.2.6.8 and 6.1.1.4'
O O 0.0106 0.0060 'International Tables Vol C Tables 4.2.6.8 and 6.1.1.4'
P P 0.1023 0.0942 'International Tables Vol C Tables 4.2.6.8 and 6.1.1.4'
Ag Ag -0.8971 1.1015 'International Tables Vol C Tables 4.2.6.8 and 6.1.1.4'
Re Re -1.0185 7.2310 'International Tables Vol C Tables 4.2.6.8 and 6.1.1.4'

loop_
_geom_angle_atom_site_label_1
_geom_angle_atom_site_label_2
_geom_angle_atom_site_label_3
_geom_angle
C1 Re1 C2 92.0(2)
C1 Re1 C10 177.8(2)
C2 Re1 C10 89.4(2)
C1 Re1 C70 91.7(2)
C2 Re1 C70 172.9(2)
C10 Re1 C70 87.11(19)
C1 Re1 P2 92.90(15)
C2 Re1 P2 90.83(16)
C10 Re1 P2 88.78(14)
C70 Re1 P2 82.98(15)
C1 Re1 P1 94.13(15)
C2 Re1 P1 90.70(16)
C10 Re1 P1 84.15(14)
C70 Re1 P1 95.03(15)
P2 Re1 P1 172.75(4)
O1 C1 Re1 178.1(4)
O2 C2 Re1 178.1(5)
C3 Re2 C4 92.8(2)
C3 Re2 C20 176.1(2)
C4 Re2 C20 91.0(2)
C3 Re2 C40 91.2(2)
C4 Re2 C40 174.9(2)
C20 Re2 C40 84.9(2)
C3 Re2 P4 92.47(15)
C4 Re2 P4 88.69(15)
C20 Re2 P4 88.25(14)
C40 Re2 P4 87.99(15)
C3 Re2 P3 92.11(15)
C4 Re2 P3 94.64(15)
C20 Re2 P3 86.94(14)
C40 Re2 P3 88.35(15)
P4 Re2 P3 174.20(4)
O3 C3 Re2 179.3(5)
O4 C4 Re2 176.3(5)
C6 Re3 C5 92.6(2)
C6 Re3 C60 94.8(2)
C5 Re3 C60 171.8(2)
C6 Re3 C30 178.1(2)
C5 Re3 C30 87.3(2)
C60 Re3 C30 85.41(19)
C6 Re3 P5 93.42(16)
C5 Re3 P5 90.66(16)
C60 Re3 P5 85.44(14)
C30 Re3 P5 88.47(15)
C6 Re3 P6 89.44(16)
C5 Re3 P6 94.67(16)
C60 Re3 P6 88.88(14)
C30 Re3 P6 88.68(15)
P5 Re3 P6 173.83(4)
O5 C5 Re3 177.7(5)
O6 C6 Re3 179.0(5)
C8 Re4 C7 90.9(2)
C8 Re4 C50 91.7(2)
C7 Re4 C50 176.0(2)
C8 Re4 C80 176.2(2)
C7 Re4 C80 91.4(2)
C50 Re4 C80 86.2(2)
C8 Re4 P8 89.96(15)
C7 Re4 P8 94.00(16)
C50 Re4 P8 89.06(15)
C80 Re4 P8 86.89(15)
C8 Re4 P7 93.79(15)
C7 Re4 P7 92.99(16)
C50 Re4 P7 83.79(15)
C80 Re4 P7 89.09(15)
P8 Re4 P7 172.02(4)
O7 C7 Re4 177.7(5)
O8 C8 Re4 177.5(4)
N2 Ag1 N1 177.09(18)
C10 N1 Ag1 162.8(4)
N1 C10 Re1 179.7(5)
C20 N2 Ag1 155.9(4)
N2 C20 Re2 178.8(5)
N3 Ag2 N4 177.49(19)
C30 N3 Ag2 168.6(4)
N3 C30 Re3 178.6(5)
C40 N4 Ag2 165.4(5)
N4 C40 Re2 179.5(5)
N6 Ag3 N5 169.08(19)
C50 N5 Ag3 156.4(4)
N5 C50 Re4 178.6(5)
C60 N6 Ag3 173.5(5)
N6 C60 Re3 176.1(5)
N8 Ag4 N7 177.66(19)
C70 N7 Ag4 162.4(4)
N7 C70 Re1 172.7(5)
C80 N8 Ag4 152.9(4)
N8 C80 Re4 178.2(5)
C1B P1 C1A 105.0(2)
C1B P1 C1C 98.0(2)
C1A P1 C1C 101.9(2)
C1B P1 Re1 113.45(17)
C1A P1 Re1 115.70(16)
C1C P1 Re1 120.32(18)
C2A C1A C6A 118.6(5)
C2A C1A P1 119.2(4)
C6A C1A P1 122.0(4)
C1A C2A C3A 121.0(5)
C1A C2A H2A 119.5
C3A C2A H2A 119.5
C2A C3A C4A 119.9(5)
C2A C3A H3A 120.0
C4A C3A H3A 120.0
C5A C4A C3A 119.7(5)
C5A C4A H4A 120.1
C3A C4A H4A 120.1
C4A C5A C6A 120.2(5)
C4A C5A H5A 119.9
C6A C5A H5A 119.9
C5A C6A C1A 120.5(5)
C5A C6A H6A 119.8
C1A C6A H6A 119.8
C6B C1B C2B 117.1(5)
C6B C1B P1 124.7(4)
C2B C1B P1 118.2(4)
C3B C2B C1B 121.1(5)
C3B C2B H2B 119.5
C1B C2B H2B 119.5
C2B C3B C4B 120.7(5)
C2B C3B H3B 119.6
C4B C3B H3B 119.6
C5B C4B C3B 119.4(5)
C5B C4B H4B 120.3
C3B C4B H4B 120.3
C4B C5B C6B 120.5(5)
C4B C5B H5B 119.8
C6B C5B H5B 119.8
C5B C6B C1B 121.2(5)
C5B C6B H6B 119.4
C1B C6B H6B 119.4
C2C C1C C6C 118.8(5)
C2C C1C P1 122.1(4)
C6C C1C P1 119.1(4)
C1C C2C C3C 120.1(5)
C1C C2C H2C 120.0
C3C C2C H2C 120.0
C4C C3C C2C 120.8(6)
C4C C3C H3C 119.6
C2C C3C H3C 119.6
C3C C4C C5C 119.7(5)
C3C C4C H4C 120.2
C5C C4C H4C 120.2
C4C C5C C6C 120.1(6)
C4C C5C H5C 120.0
C6C C5C H5C 120.0
C5C C6C C1C 120.6(5)
C5C C6C H6C 119.7
C1C C6C H6C 119.7
C1D P2 C1F 106.5(2)
C1D P2 C1E 97.6(2)
C1F P2 C1E 102.1(2)
C1D P2 Re1 118.77(17)
C1F P2 Re1 111.62(17)
C1E P2 Re1 118.18(17)
C6D C1D C2D 118.8(5)
C6D C1D P2 121.1(4)
C2D C1D P2 119.2(4)
C3D C2D C1D 120.2(5)
C3D C2D H2D 119.9
C1D C2D H2D 119.9
C4D C3D C2D 120.2(5)
C4D C3D H3D 119.9
C2D C3D H3D 119.9
C3D C4D C5D 119.8(5)
C3D C4D H4D 120.1
C5D C4D H4D 120.1
C6D C5D C4D 120.5(5)
C6D C5D H5D 119.8
C4D C5D H5D 119.8
C5D C6D C1D 120.5(5)
C5D C6D H6D 119.8
C1D C6D H6D 119.8
C6E C1E C2E 117.8(5)
C6E C1E P2 124.0(4)
C2E C1E P2 118.1(4)
C3E C2E C1E 120.6(5)
C3E C2E H2E 119.7
C1E C2E H2E 119.7
C4E C3E C2E 121.3(5)
C4E C3E H3E 119.4
C2E C3E H3E 119.4
C3E C4E C5E 119.2(5)
C3E C4E H4E 120.4
C5E C4E H4E 120.4
C6E C5E C4E 120.0(6)
C6E C5E H5E 120.0
C4E C5E H5E 120.0
C1E C6E C5E 120.9(5)
C1E C6E H6E 119.5
C5E C6E H6E 119.5
C6F C1F C2F 117.6(5)
C6F C1F P2 123.6(4)
C2F C1F P2 118.2(4)
C3F C2F C1F 121.6(5)
C3F C2F H2F 119.2
C1F C2F H2F 119.2
C4F C3F C2F 119.5(5)
C4F C3F H3F 120.2
C2F C3F H3F 120.2
C3F C4F C5F 119.3(5)
C3F C4F H4F 120.4
C5F C4F H4F 120.4
C6F C5F C4F 120.9(5)
C6F C5F H5F 119.6
C4F C5F H5F 119.6
C5F C6F C1F 121.1(5)
C5F C6F H6F 119.5
C1F C6F H6F 119.5
C1H P3 C1I 102.9(3)
C1H P3 C1G 99.9(2)
C1I P3 C1G 104.6(2)
C1H P3 Re2 118.24(18)
C1I P3 Re2 110.82(18)
C1G P3 Re2 118.41(18)
C6G C1G C2G 118.3(5)
C6G C1G P3 122.9(4)
C2G C1G P3 118.6(4)
C3G C2G C1G 121.2(5)
C3G C2G H2G 119.4
C1G C2G H2G 119.4
C2G C3G C4G 119.5(6)
C2G C3G H3G 120.2
C4G C3G H3G 120.2
C5G C4G C3G 119.8(5)
C5G C4G H4G 120.1
C3G C4G H4G 120.1
C4G C5G C6G 120.4(5)
C4G C5G H5G 119.8
C6G C5G H5G 119.8
C5G C6G C1G 120.8(5)
C5G C6G H6G 119.6
C1G C6G H6G 119.6
C2H C1H C6H 117.7(5)
C2H C1H P3 121.7(4)
C6H C1H P3 120.4(4)
C1H C2H C3H 120.8(5)
C1H C2H H2H 119.6
C3H C2H H2H 119.6
C4H C3H C2H 120.6(5)
C4H C3H H3H 119.7
C2H C3H H3H 119.7
C3H C4H C5H 119.9(5)
C3H C4H H4H 120.0
C5H C4H H4H 120.0
C4H C5H C6H 119.6(6)
C4H C5H H5H 120.2
C6H C5H H5H 120.2
C5H C6H C1H 121.4(6)
C5H C6H H6H 119.3
C1H C6H H6H 119.3
C6I C1I C2I 118.5(6)
C6I C1I P3 120.8(5)
C2I C1I P3 119.8(4)
C3I C2I C1I 120.2(7)
C3I C2I H2I 119.9
C1I C2I H2I 119.9
C4I C3I C2I 120.5(7)
C4I C3I H3I 119.8
C2I C3I H3I 119.8
C3I C4I C5I 119.6(7)
C3I C4I H4I 120.2
C5I C4I H4I 120.2
C6I C5I C4I 120.4(7)
C6I C5I H5I 119.8
C4I C5I H5I 119.8
C1I C6I C5I 120.7(7)
C1I C6I H6I 119.6
C5I C6I H6I 119.6
C1L P4 C1K 104.7(2)
C1L P4 C1J 101.8(2)
C1K P4 C1J 101.3(2)
C1L P4 Re2 111.91(17)
C1K P4 Re2 115.89(18)
C1J P4 Re2 119.25(18)
C2J C1J C6J 118.1(5)
C2J C1J P4 121.2(4)
C6J C1J P4 120.7(4)
C1J C2J C3J 119.9(5)
C1J C2J H2J 120.1
C3J C2J H2J 120.1
C4J C3J C2J 121.1(5)
C4J C3J H3J 119.4
C2J C3J H3J 119.4
C5J C4J C3J 118.8(5)
C5J C4J H4J 120.6
C3J C4J H4J 120.6
C4J C5J C6J 120.4(6)
C4J C5J H5J 119.8
C6J C5J H5J 119.8
C5J C6J C1J 121.5(6)
C5J C6J H6J 119.2
C1J C6J H6J 119.2
C6K C1K C2K 116.7(5)
C6K C1K P4 125.0(5)
C2K C1K P4 118.3(4)
C3K C2K C1K 121.0(6)
C3K C2K H2K 119.5
C1K C2K H2K 119.5
C4K C3K C2K 121.7(7)
C4K C3K H3K 119.1
C2K C3K H3K 119.1
C3K C4K C5K 118.2(7)
C3K C4K H4K 120.9
C5K C4K H4K 120.9
C4K C5K C6K 121.8(7)
C4K C5K H5K 119.1
C6K C5K H5K 119.1
C1K C6K C5K 120.6(7)
C1K C6K H6K 119.7
C5K C6K H6K 119.7
C2L C1L C6L 118.4(5)
C2L C1L P4 119.9(4)
C6L C1L P4 121.5(4)
C3L C2L C1L 120.8(5)
C3L C2L H2L 119.6
C1L C2L H2L 119.6
C2L C3L C4L 121.0(5)
C2L C3L H3L 119.5
C4L C3L H3L 119.5
C5L C4L C3L 118.8(5)
C5L C4L H4L 120.6
C3L C4L H4L 120.6
C4L C5L C6L 121.0(5)
C4L C5L H5L 119.5
C6L C5L H5L 119.5
C5L C6L C1L 119.9(5)
C5L C6L H6L 120.0
C1L C6L H6L 120.0
C1O P5 C1M 103.0(2)
C1O P5 C1N 103.4(2)
C1M P5 C1N 100.0(2)
C1O P5 Re3 112.12(17)
C1M P5 Re3 117.53(17)
C1N P5 Re3 118.64(18)
C6M C1M C2M 117.5(5)
C6M C1M P5 120.2(4)
C2M C1M P5 122.3(4)
C3M C2M C1M 120.6(5)
C3M C2M H2M 119.7
C1M C2M H2M 119.7
C4M C3M C2M 120.0(5)
C4M C3M H3M 120.0
C2M C3M H3M 120.0
C5M C4M C3M 120.6(5)
C5M C4M H4M 119.7
C3M C4M H4M 119.7
C4M C5M C6M 119.2(6)
C4M C5M H5M 120.4
C6M C5M H5M 120.4
C5M C6M C1M 122.1(5)
C5M C6M H6M 119.0
C1M C6M H6M 119.0
C2N C1N C6N 118.4(5)
C2N C1N P5 118.6(4)
C6N C1N P5 122.9(4)
C3N C2N C1N 120.1(5)
C3N C2N H2N 119.9
C1N C2N H2N 119.9
C4N C3N C2N 121.0(6)
C4N C3N H3N 119.5
C2N C3N H3N 119.5
C5N C4N C3N 119.0(5)
C5N C4N H4N 120.5
C3N C4N H4N 120.5
C6N C5N C4N 120.1(5)
C6N C5N H5N 120.0
C4N C5N H5N 120.0
C5N C6N C1N 121.4(6)
C5N C6N H6N 119.3
C1N C6N H6N 119.3
C2O C1O C6O 117.4(5)
C2O C1O P5 121.7(4)
C6O C1O P5 120.2(4)
C3O C2O C1O 121.6(6)
C3O C2O H2O 119.2
C1O C2O H2O 119.2
C2O C3O C4O 120.7(6)
C2O C3O H3O 119.6
C4O C3O H3O 119.6
C3O C4O C5O 118.7(6)
C3O C4O H4O 120.7
C5O C4O H4O 120.7
C6O C5O C4O 120.9(5)
C6O C5O H5O 119.5
C4O C5O H5O 119.5
C5O C6O C1O 120.6(6)
C5O C6O H6O 119.7
C1O C6O H6O 119.7
C1P P6 C1R 102.8(2)
C1P P6 C1Q 105.1(2)
C1R P6 C1Q 98.8(2)
C1P P6 Re3 113.49(17)
C1R P6 Re3 119.25(18)
C1Q P6 Re3 115.29(17)
C6P C1P C2P 118.5(5)
C6P C1P P6 122.9(4)
C2P C1P P6 118.4(4)
C3P C2P C1P 120.0(6)
C3P C2P H2P 120.0
C1P C2P H2P 120.0
C4P C3P C2P 120.7(6)
C4P C3P H3P 119.7
C2P C3P H3P 119.7
C5P C4P C3P 119.8(5)
C5P C4P H4P 120.1
C3P C4P H4P 120.1
C4P C5P C6P 120.3(6)
C4P C5P H5P 119.9
C6P C5P H5P 119.9
C1P C6P C5P 120.7(6)
C1P C6P H6P 119.6
C5P C6P H6P 119.6
C2Q C1Q C6Q 118.2(5)
C2Q C1Q P6 124.1(4)
C6Q C1Q P6 117.6(4)
C1Q C2Q C3Q 120.8(5)
C1Q C2Q H2Q 119.6
C3Q C2Q H2Q 119.6
C4Q C3Q C2Q 120.1(5)
C4Q C3Q H3Q 119.9
C2Q C3Q H3Q 119.9
C3Q C4Q C5Q 119.2(5)
C3Q C4Q H4Q 120.4
C5Q C4Q H4Q 120.4
C6Q C5Q C4Q 120.2(5)
C6Q C5Q H5Q 119.9
C4Q C5Q H5Q 119.9
C5Q C6Q C1Q 121.5(5)
C5Q C6Q H6Q 119.3
C1Q C6Q H6Q 119.3
C2R C1R C6R 117.6(5)
C2R C1R P6 124.4(4)
C6R C1R P6 118.0(4)
C1R C2R C3R 121.5(5)
C1R C2R H2R 119.2
C3R C2R H2R 119.2
C2R C3R C4R 120.1(5)
C2R C3R H3R 119.9
C4R C3R H3R 119.9
C5R C4R C3R 118.9(5)
C5R C4R H4R 120.6
C3R C4R H4R 120.6
C6R C5R C4R 120.7(6)
C6R C5R H5R 119.7
C4R C5R H5R 119.7
C5R C6R C1R 121.1(5)
C5R C6R H6R 119.4
C1R C6R H6R 119.4
C1T P7 C1U 99.3(2)
C1T P7 C1S 103.3(2)
C1U P7 C1S 103.1(2)
C1T P7 Re4 118.30(17)
C1U P7 Re4 118.19(17)
C1S P7 Re4 112.43(17)
C6S C1S C2S 118.8(5)
C6S C1S P7 121.5(4)
C2S C1S P7 119.6(4)
C3S C2S C1S 120.2(5)
C3S C2S H2S 119.9
C1S C2S H2S 119.9
C2S C3S C4S 120.8(5)
C2S C3S H3S 119.6
C4S C3S H3S 119.6
C5S C4S C3S 119.0(5)
C5S C4S H4S 120.5
C3S C4S H4S 120.5
C4S C5S C6S 120.4(5)
C4S C5S H5S 119.8
C6S C5S H5S 119.8
C1S C6S C5S 120.8(5)
C1S C6S H6S 119.6
C5S C6S H6S 119.6
C2T C1T C6T 119.1(5)
C2T C1T P7 120.2(4)
C6T C1T P7 120.5(4)
C1T C2T C3T 119.5(5)
C1T C2T H2T 120.3
C3T C2T H2T 120.3
C4T C3T C2T 121.3(5)
C4T C3T H3T 119.4
C2T C3T H3T 119.4
C3T C4T C5T 119.7(5)
C3T C4T H4T 120.2
C5T C4T H4T 120.2
C6T C5T C4T 119.7(5)
C6T C5T H5T 120.2
C4T C5T H5T 120.2
C5T C6T C1T 120.7(5)
C5T C6T H6T 119.7
C1T C6T H6T 119.7
C6U C1U C2U 118.3(5)
C6U C1U P7 119.8(4)
C2U C1U P7 121.3(4)
C3U C2U C1U 120.4(5)
C3U C2U H2U 119.8
C1U C2U H2U 119.8
C4U C3U C2U 120.1(5)
C4U C3U H3U 119.9
C2U C3U H3U 119.9
C3U C4U C5U 119.6(5)
C3U C4U H4U 120.2
C5U C4U H4U 120.2
C6U C5U C4U 120.6(6)
C6U C5U H5U 119.7
C4U C5U H5U 119.7
C5U C6U C1U 121.0(6)
C5U C6U H6U 119.5
C1U C6U H6U 119.5
C1W P8 C1Z 98.1(2)
C1W P8 C1V 103.0(2)
C1Z P8 C1V 103.5(2)
C1W P8 Re4 119.51(17)
C1Z P8 Re4 118.01(18)
C1V P8 Re4 112.31(17)
C6V C1V C2V 119.5(5)
C6V C1V P8 118.6(4)
C2V C1V P8 121.7(4)
C3V C2V C1V 119.3(5)
C3V C2V H2V 120.3
C1V C2V H2V 120.3
C4V C3V C2V 121.0(5)
C4V C3V H3V 119.5
C2V C3V H3V 119.5
C3V C4V C5V 120.0(5)
C3V C4V H4V 120.0
C5V C4V H4V 120.0
C4V C5V C6V 119.8(5)
C4V C5V H5V 120.1
C6V C5V H5V 120.1
C1V C6V C5V 120.3(5)
C1V C6V H6V 119.8
C5V C6V H6V 119.8
C2W C1W C6W 118.1(5)
C2W C1W P8 125.4(4)
C6W C1W P8 116.1(4)
C1W C2W C3W 120.8(5)
C1W C2W H2W 119.6
C3W C2W H2W 119.6
C4W C3W C2W 120.8(5)
C4W C3W H3W 119.6
C2W C3W H3W 119.6
C3W C4W C5W 119.3(5)
C3W C4W H4W 120.4
C5W C4W H4W 120.4
C6W C5W C4W 120.0(6)
C6W C5W H5W 120.0
C4W C5W H5W 120.0
C5W C6W C1W 120.9(5)
C5W C6W H6W 119.6
C1W C6W H6W 119.6
C2Z C1Z C6Z 119.1(5)
C2Z C1Z P8 118.5(4)
C6Z C1Z P8 122.3(4)
C3Z C2Z C1Z 120.2(6)
C3Z C2Z H2Z 119.9
C1Z C2Z H2Z 119.9
C4Z C3Z C2Z 120.6(6)
C4Z C3Z H3Z 119.7
C2Z C3Z H3Z 119.7
C3Z C4Z C5Z 119.4(5)
C3Z C4Z H4Z 120.3
C5Z C4Z H4Z 120.3
C4Z C5Z C6Z 120.6(6)
C4Z C5Z H5Z 119.7
C6Z C5Z H5Z 119.7
C5Z C6Z C1Z 120.1(5)
C5Z C6Z H6Z 120.0
C1Z C6Z H6Z 120.0
C11 O11 H11 109.5
O11 C11 H11A 109.1
O11 C11 H11B 110.1
H11A C11 H11B 109.5
O11 C11 H11C 109.2
H11A C11 H11C 109.5
H11B C11 H11C 109.5
C12 O12 H12 109.5
O12 C12 H12A 109.5
O12 C12 H12B 109.5
H12A C12 H12B 109.5
O12 C12 H12C 109.5
H12A C12 H12C 109.5
H12B C12 H12C 109.5
C13 O13 H13 109.5
O13 C13 H13A 109.5
O13 C13 H13B 109.5
H13A C13 H13B 109.5
O13 C13 H13C 109.5
H13A C13 H13C 109.5
H13B C13 H13C 109.5
C14 O14 H14 109.5
O14 C14 H14A 109.8
O14 C14 H14B 107.3
H14A C14 H14B 109.5
O14 C14 H14C 111.3
H14A C14 H14C 109.5
H14B C14 H14C 109.5
C15 O15 H15 109.5
O15 C15 H15A 110.4
O15 C15 H15B 108.7
H15A C15 H15B 109.5
O15 C15 H15C 109.3
H15A C15 H15C 109.5
H15B C15 H15C 109.5
C16 O16 H16 109.5
O16 C16 H16A 107.7
O16 C16 H16B 110.2
H16A C16 H16B 109.5
O16 C16 H16C 110.5
H16A C16 H16C 109.5
H16B C16 H16C 109.5
C17 O17 H17 109.5
O17 C17 H17A 108.9
O17 C17 H17B 109.5
H17A C17 H17B 109.5
O17 C17 H17C 110.1
H17A C17 H17C 109.5
H17B C17 H17C 109.5
H11W O1W H21W 110.1
H12W O2W H22W 108.5

loop_
_geom_bond_atom_site_label_1
_geom_bond_atom_site_label_2
_geom_bond_distance
Re1 C1 1.947(5)
Re1 C2 1.948(6)
Re1 C10 2.097(5)
Re1 C70 2.104(5)
Re1 P2 2.4200(14)
Re1 P1 2.4232(14)
C1 O1 1.155(6)
C2 O2 1.148(7)
Re2 C3 1.935(5)
Re2 C4 1.942(6)
Re2 C20 2.102(5)
Re2 C40 2.104(6)
Re2 P4 2.4110(14)
Re2 P3 2.4193(14)
C3 O3 1.151(6)
C4 O4 1.157(6)
Re3 C6 1.931(6)
Re3 C5 1.951(6)
Re3 C60 2.106(5)
Re3 C30 2.108(5)
Re3 P5 2.4043(14)
Re3 P6 2.4100(14)
C5 O5 1.150(6)
C6 O6 1.160(7)
Re4 C8 1.930(6)
Re4 C7 1.946(5)
Re4 C50 2.103(5)
Re4 C80 2.106(6)
Re4 P8 2.4163(14)
Re4 P7 2.4245(14)
C7 O7 1.149(6)
C8 O8 1.163(6)
Ag1 N2 2.052(4)
Ag1 N1 2.057(5)
N1 C10 1.144(7)
N2 C20 1.141(6)
Ag2 N3 2.042(5)
Ag2 N4 2.045(5)
N3 C30 1.152(7)
N4 C40 1.150(7)
Ag3 N6 2.044(5)
Ag3 N5 2.053(4)
N5 C50 1.146(6)
N6 C60 1.145(7)
Ag4 N8 2.046(5)
Ag4 N7 2.047(4)
N7 C70 1.145(7)
N8 C80 1.158(7)
P1 C1B 1.829(5)
P1 C1A 1.835(5)
P1 C1C 1.844(5)
C1A C2A 1.387(7)
C1A C6A 1.397(7)
C2A C3A 1.388(7)
C2A H2A 0.9500
C3A C4A 1.392(8)
C3A H3A 0.9500
C4A C5A 1.380(8)
C4A H4A 0.9500
C5A C6A 1.395(7)
C5A H5A 0.9500
C6A H6A 0.9500
C1B C6B 1.402(7)
C1B C2B 1.413(7)
C2B C3B 1.373(7)
C2B H2B 0.9500
C3B C4B 1.387(8)
C3B H3B 0.9500
C4B C5B 1.379(8)
C4B H4B 0.9500
C5B C6B 1.385(7)
C5B H5B 0.9500
C6B H6B 0.9500
C1C C2C 1.386(7)
C1C C6C 1.405(7)
C2C C3C 1.390(8)
C2C H2C 0.9500
C3C C4C 1.380(9)
C3C H3C 0.9500
C4C C5C 1.381(9)
C4C H4C 0.9500
C5C C6C 1.384(8)
C5C H5C 0.9500
C6C H6C 0.9500
P2 C1D 1.827(5)
P2 C1F 1.829(5)
P2 C1E 1.842(5)
C1D C6D 1.387(7)
C1D C2D 1.400(7)
C2D C3D 1.388(7)
C2D H2D 0.9500
C3D C4D 1.376(8)
C3D H3D 0.9500
C4D C5D 1.383(8)
C4D H4D 0.9500
C5D C6D 1.379(8)
C5D H5D 0.9500
C6D H6D 0.9500
C1E C6E 1.391(7)
C1E C2E 1.403(7)
C2E C3E 1.387(7)
C2E H2E 0.9500
C3E C4E 1.361(8)
C3E H3E 0.9500
C4E C5E 1.397(8)
C4E H4E 0.9500
C5E C6E 1.395(8)
C5E H5E 0.9500
C6E H6E 0.9500
C1F C6F 1.383(7)
C1F C2F 1.404(7)
C2F C3F 1.386(7)
C2F H2F 0.9500
C3F C4F 1.385(8)
C3F H3F 0.9500
C4F C5F 1.387(8)
C4F H4F 0.9500
C5F C6F 1.379(7)
C5F H5F 0.9500
C6F H6F 0.9500
P3 C1H 1.823(5)
P3 C1I 1.834(6)
P3 C1G 1.844(5)
C1G C6G 1.389(7)
C1G C2G 1.390(8)
C2G C3G 1.387(8)
C2G H2G 0.9500
C3G C4G 1.388(8)
C3G H3G 0.9500
C4G C5G 1.378(9)
C4G H4G 0.9500
C5G C6G 1.382(8)
C5G H5G 0.9500
C6G H6G 0.9500
C1H C2H 1.386(7)
C1H C6H 1.403(8)
C2H C3H 1.394(7)
C2H H2H 0.9500
C3H C4H 1.372(9)
C3H H3H 0.9500
C4H C5H 1.382(9)
C4H H4H 0.9500
C5H C6H 1.390(8)
C5H H5H 0.9500
C6H H6H 0.9500
C1I C6I 1.373(8)
C1I C2I 1.411(8)
C2I C3I 1.374(9)
C2I H2I 0.9500
C3I C4I 1.368(12)
C3I H3I 0.9500
C4I C5I 1.386(12)
C4I H4I 0.9500
C5I C6I 1.374(9)
C5I H5I 0.9500
C6I H6I 0.9500
P4 C1L 1.836(5)
P4 C1K 1.838(5)
P4 C1J 1.839(5)
C1J C2J 1.383(7)
C1J C6J 1.392(8)
C2J C3J 1.395(8)
C2J H2J 0.9500
C3J C4J 1.388(8)
C3J H3J 0.9500
C4J C5J 1.364(9)
C4J H4J 0.9500
C5J C6J 1.381(8)
C5J H5J 0.9500
C6J H6J 0.9500
C1K C6K 1.377(8)
C1K C2K 1.402(8)
C2K C3K 1.386(9)
C2K H2K 0.9500
C3K C4K 1.340(11)
C3K H3K 0.9500
C4K C5K 1.368(12)
C4K H4K 0.9500
C5K C6K 1.391(10)
C5K H5K 0.9500
C6K H6K 0.9500
C1L C2L 1.392(7)
C1L C6L 1.395(7)
C2L C3L 1.368(8)
C2L H2L 0.9500
C3L C4L 1.383(8)
C3L H3L 0.9500
C4L C5L 1.371(8)
C4L H4L 0.9500
C5L C6L 1.391(7)
C5L H5L 0.9500
C6L H6L 0.9500
P5 C1O 1.825(5)
P5 C1M 1.837(5)
P5 C1N 1.841(5)
C1M C6M 1.391(8)
C1M C2M 1.399(7)
C2M C3M 1.388(7)
C2M H2M 0.9500
C3M C4M 1.382(8)
C3M H3M 0.9500
C4M C5M 1.371(8)
C4M H4M 0.9500
C5M C6M 1.385(8)
C5M H5M 0.9500
C6M H6M 0.9500
C1N C2N 1.386(8)
C1N C6N 1.392(7)
C2N C3N 1.386(8)
C2N H2N 0.9500
C3N C4N 1.386(9)
C3N H3N 0.9500
C4N C5N 1.383(9)
C4N H4N 0.9500
C5N C6N 1.377(8)
C5N H5N 0.9500
C6N H6N 0.9500
C1O C2O 1.387(8)
C1O C6O 1.414(7)
C2O C3O 1.365(8)
C2O H2O 0.9500
C3O C4O 1.380(9)
C3O H3O 0.9500
C4O C5O 1.394(9)
C4O H4O 0.9500
C5O C6O 1.361(8)
C5O H5O 0.9500
C6O H6O 0.9500
P6 C1P 1.828(5)
P6 C1R 1.832(5)
P6 C1Q 1.837(5)
C1P C6P 1.378(7)
C1P C2P 1.403(7)
C2P C3P 1.388(8)
C2P H2P 0.9500
C3P C4P 1.374(9)
C3P H3P 0.9500
C4P C5P 1.369(9)
C4P H4P 0.9500
C5P C6P 1.397(8)
C5P H5P 0.9500
C6P H6P 0.9500
C1Q C2Q 1.387(7)
C1Q C6Q 1.391(7)
C2Q C3Q 1.391(8)
C2Q H2Q 0.9500
C3Q C4Q 1.389(8)
C3Q H3Q 0.9500
C4Q C5Q 1.390(8)
C4Q H4Q 0.9500
C5Q C6Q 1.374(7)
C5Q H5Q 0.9500
C6Q H6Q 0.9500
C1R C2R 1.382(7)
C1R C6R 1.412(8)
C2R C3R 1.389(7)
C2R H2R 0.9500
C3R C4R 1.402(8)
C3R H3R 0.9500
C4R C5R 1.382(9)
C4R H4R 0.9500
C5R C6R 1.380(8)
C5R H5R 0.9500
C6R H6R 0.9500
P7 C1T 1.833(5)
P7 C1U 1.844(5)
P7 C1S 1.847(5)
C1S C6S 1.378(7)
C1S C2S 1.399(7)
C2S C3S 1.372(8)
C2S H2S 0.9500
C3S C4S 1.391(9)
C3S H3S 0.9500
C4S C5S 1.376(8)
C4S H4S 0.9500
C5S C6S 1.388(8)
C5S H5S 0.9500
C6S H6S 0.9500
C1T C2T 1.382(7)
C1T C6T 1.409(7)
C2T C3T 1.392(7)
C2T H2T 0.9500
C3T C4T 1.370(8)
C3T H3T 0.9500
C4T C5T 1.393(8)
C4T H4T 0.9500
C5T C6T 1.375(7)
C5T H5T 0.9500
C6T H6T 0.9500
C1U C6U 1.381(8)
C1U C2U 1.398(7)
C2U C3U 1.392(8)
C2U H2U 0.9500
C3U C4U 1.372(8)
C3U H3U 0.9500
C4U C5U 1.379(9)
C4U H4U 0.9500
C5U C6U 1.376(8)
C5U H5U 0.9500
C6U H6U 0.9500
P8 C1W 1.839(5)
P8 C1Z 1.842(5)
P8 C1V 1.844(5)
C1V C6V 1.391(7)
C1V C2V 1.394(7)
C2V C3V 1.390(7)
C2V H2V 0.9500
C3V C4V 1.375(8)
C3V H3V 0.9500
C4V C5V 1.380(8)
C4V H4V 0.9500
C5V C6V 1.393(8)
C5V H5V 0.9500
C6V H6V 0.9500
C1W C2W 1.384(7)
C1W C6W 1.409(7)
C2W C3W 1.388(8)
C2W H2W 0.9500
C3W C4W 1.380(8)
C3W H3W 0.9500
C4W C5W 1.393(9)
C4W H4W 0.9500
C5W C6W 1.386(7)
C5W H5W 0.9500
C6W H6W 0.9500
C1Z C2Z 1.392(8)
C1Z C6Z 1.394(7)
C2Z C3Z 1.390(8)
C2Z H2Z 0.9500
C3Z C4Z 1.379(9)
C3Z H3Z 0.9500
C4Z C5Z 1.385(9)
C4Z H4Z 0.9500
C5Z C6Z 1.389(7)
C5Z H5Z 0.9500
C6Z H6Z 0.9500
O11 C11 1.469(8)
O11 H11 0.8400
C11 H11A 0.9800
C11 H11B 0.9800
C11 H11C 0.9800
O12 C12 1.469(9)
O12 H12 0.8400
C12 H12A 0.9800
C12 H12B 0.9800
C12 H12C 0.9800
O13 C13 1.450(8)
O13 H13 0.8400
C13 H13A 0.9800
C13 H13B 0.9800
C13 H13C 0.9800
O14 C14 1.452(10)
O14 H14 0.8400
C14 H14A 0.9800
C14 H14B 0.9799
C14 H14C 0.9800
O15 C15 1.451(10)
O15 H15 0.8400
C15 H15A 0.9800
C15 H15B 0.9800
C15 H15C 0.9800
O16 C16 1.487(9)
O16 H16 0.8400
C16 H16A 0.9800
C16 H16B 0.9800
C16 H16C 0.9800
O17 C17 1.476(9)
O17 H17 0.8400
C17 H17A 0.9800
C17 H17B 0.9800
C17 H17C 0.9800
O1W H11W 0.8636
O1W H21W 0.8638
O2W H12W 0.8618
O2W H22W 0.8602

loop_
_geom_hbond_atom_site_label_D
_geom_hbond_atom_site_label_H
_geom_hbond_atom_site_label_A
_geom_hbond_distance_DH
_geom_hbond_distance_HA
_geom_hbond_distance_DA
_geom_hbond_angle_DHA
_geom_hbond_site_symmetry_A
C6B H6B O8 0.95 2.57 3.294(6) 133.6 1_565
C2V H2V O2 0.95 2.65 3.312(7) 126.9 1_545
C6Z H6Z O8 0.95 2.62 3.217(7) 120.9 .
O11 H11 O12 0.84 2.06 2.698(12) 132.9 .
O13 H13 O11 0.84 1.95 2.743(11) 156.7 .
C4C H4C O12 0.95 2.52 3.391(9) 151.7 1_655
C4R H4R O12 0.95 2.57 3.371(9) 142.8 .
C4D H4D O8 0.95 2.48 3.114(7) 124.1 1_465
C4J H4J O3 0.95 2.57 3.403(7) 147.2 2_766
C4W H4W O7 0.95 2.59 3.299(7) 131.5 2_665
C5I H5I O3 0.95 2.60 3.318(8) 132.9 2_666

loop_
_geom_torsion_atom_site_label_1
_geom_torsion_atom_site_label_2
_geom_torsion_atom_site_label_3
_geom_torsion_atom_site_label_4
_geom_torsion
C1B P1 C1A C2A -72.4(4)
C1C P1 C1A C2A -174.1(4)
C1B P1 C1A C6A 112.2(4)
C1C P1 C1A C6A 10.5(5)
C6A C1A C2A C3A -0.7(8)
P1 C1A C2A C3A -176.3(4)
C1A C2A C3A C4A 0.5(8)
C2A C3A C4A C5A 0.0(8)
C3A C4A C5A C6A -0.1(8)
C4A C5A C6A C1A -0.1(8)
C2A C1A C6A C5A 0.6(7)
P1 C1A C6A C5A 176.0(4)
C1A P1 C1B C6B 24.4(5)
C1C P1 C1B C6B 129.1(5)
C1A P1 C1B C2B -154.9(4)
C1C P1 C1B C2B -50.3(5)
C6B C1B C2B C3B -3.6(8)
P1 C1B C2B C3B 175.8(4)
C1B C2B C3B C4B 2.3(8)
C2B C3B C4B C5B 0.2(8)
C3B C4B C5B C6B -1.3(8)
C4B C5B C6B C1B -0.1(8)
C2B C1B C6B C5B 2.5(8)
P1 C1B C6B C5B -176.9(4)
C1B P1 C1C C2C 142.0(4)
C1A P1 C1C C2C -110.7(4)
C1B P1 C1C C6C -40.4(5)
C1A P1 C1C C6C 66.9(4)
C6C C1C C2C C3C 0.1(8)
P1 C1C C2C C3C 177.7(4)
C1C C2C C3C C4C 0.3(9)
C2C C3C C4C C5C -0.6(9)
C3C C4C C5C C6C 0.6(9)
C4C C5C C6C C1C -0.2(9)
C2C C1C C6C C5C -0.1(8)
P1 C1C C6C C5C -177.8(4)
C1F P2 C1D C6D -38.4(5)
C1E P2 C1D C6D 66.6(5)
C1F P2 C1D C2D 152.8(4)
C1E P2 C1D C2D -102.1(4)
C6D C1D C2D C3D -2.2(8)
P2 C1D C2D C3D 166.9(4)
C1D C2D C3D C4D 3.1(8)
C2D C3D C4D C5D -1.4(8)
C3D C4D C5D C6D -1.3(8)
C4D C5D C6D C1D 2.2(8)
C2D C1D C6D C5D -0.5(8)
P2 C1D C6D C5D -169.3(4)
C1D P2 C1E C6E -92.9(5)
C1F P2 C1E C6E 15.9(5)
Re1 P2 C1E C6E 138.7(4)
C1D P2 C1E C2E 83.5(4)
C1F P2 C1E C2E -167.7(4)
Re1 P2 C1E C2E -44.9(5)
C6E C1E C2E C3E -4.4(8)
P2 C1E C2E C3E 179.0(4)
C1E C2E C3E C4E 1.6(8)
C2E C3E C4E C5E 2.0(9)
C3E C4E C5E C6E -2.7(10)
C2E C1E C6E C5E 3.7(9)
P2 C1E C6E C5E -179.9(5)
C4E C5E C6E C1E -0.2(10)
C1D P2 C1F C6F -36.2(5)
C1E P2 C1F C6F -137.9(5)
C1D P2 C1F C2F 152.9(4)
C1E P2 C1F C2F 51.1(5)
C6F C1F C2F C3F 2.4(8)
P2 C1F C2F C3F 173.9(4)
C1F C2F C3F C4F -1.9(8)
C2F C3F C4F C5F 0.7(8)
C3F C4F C5F C6F 0.1(9)
C4F C5F C6F C1F 0.4(9)
C2F C1F C6F C5F -1.6(8)
P2 C1F C6F C5F -172.6(4)
C1H P3 C1G C6G -81.6(5)
C1I P3 C1G C6G 24.6(5)
C1H P3 C1G C2G 92.4(5)
C1I P3 C1G C2G -161.4(4)
C6G C1G C2G C3G 0.3(8)
P3 C1G C2G C3G -174.0(4)
C1G C2G C3G C4G 0.8(9)
C2G C3G C4G C5G -1.9(9)
C3G C4G C5G C6G 1.7(9)
C4G C5G C6G C1G -0.6(8)
C2G C1G C6G C5G -0.4(8)
P3 C1G C6G C5G 173.6(4)
C1I P3 C1H C2H 139.8(5)
C1G P3 C1H 9C2H -112.6(5)
C1I P3 C1H C6H -44.1(5)
C1G P3 C1H C6H 63.5(5)
C6H C1H C2H C3H -0.3(8)
P3 C1H C2H C3H 175.8(4)
C1H C2H C3H C4H 0.3(9)
C2H C3H C4H C5H 0.2(10)
C3H C4H C5H C6H -0.6(10)
C4H C5H C6H C1H 0.6(11)
C2H C1H C6H C5H -0.1(9)
P3 C1H C6H C5H -176.3(5)
C1H P3 C1I C6I -42.0(5)
C1G P3 C1I C6I -146.0(5)
C1H P3 C1I C2I 149.1(5)
C1G P3 C1I C2I 45.2(5)
C6I C1I C2I C3I 2.5(9)
P3 C1I C2I C3I 171.5(5)
C1I C2I C3I C4I -1.9(10)
C2I C3I C4I C5I 0.4(11)
C3I C4I C5I C6I 0.6(11)
C2I C1I C6I C5I -1.5(9)
P3 C1I C6I C5I -170.4(5)
C4I C5I C6I C1I 0.0(10)
C1L P4 C1J C2J -141.2(4)
C1K P4 C1J C2J 110.9(4)
C1L P4 C1J C6J 40.1(5)
C1K P4 C1J C6J -67.7(5)
C6J C1J C2J C3J -1.6(8)
P4 C1J C2J C3J 179.7(4)
C1J C2J C3J C4J -0.5(8)
C2J C3J C4J C5J 1.8(8)
C3J C4J C5J C6J -1.0(10)
C4J C5J C6J C1J -1.2(10)
C2J C1J C6J C5J 2.5(9)
P4 C1J C6J C5J -178.8(5)
C1L P4 C1K C6K -19.0(6)
C1J P4 C1K C6K 86.5(6)
C1L P4 C1K C2K 160.5(5)
C1J P4 C1K C2K -94.0(5)
C6K C1K C2K C3K 0.0(9)
P4 C1K C2K C3K -179.6(5)
C1K C2K C3K C4K 0.6(11)
C2K C3K C4K C5K -0.8(11)
C3K C4K C5K C6K 0.5(12)
C2K C1K C6K C5K -0.3(10)
P4 C1K C6K C5K 179.2(6)
C4K C5K C6K C1K 0.1(12)
C1K P4 C1L C2L 142.7(4)
C1J P4 C1L C2L 37.5(5)
C1K P4 C1L C6L -43.5(5)
C1J P4 C1L C6L -148.8(4)
C6L C1L C2L C3L 1.2(8)
P4 C1L C2L C3L 175.1(5)
C1L C2L C3L C4L 0.7(9)
C2L C3L C4L C5L -1.6(9)
C3L C4L C5L C6L 0.5(9)
C4L C5L C6L C1L 1.4(8)
C2L C1L C6L C5L -2.2(8)
P4 C1L C6L C5L -176.0(4)
C1O P5 C1M C6M 41.1(5)
C1N P5 C1M C6M -65.2(5)
C1O P5 C1M C2M -141.3(5)
C1N P5 C1M C2M 112.3(5)
C6M C1M C2M C3M 0.7(8)
P5 C1M C2M C3M -176.9(4)
C1M C2M C3M C4M -0.5(9)
C2M C3M C4M C5M 0.3(9)
C3M C4M C5M C6M -0.4(9)
C4M C5M C6M C1M 0.6(9)
C2M C1M C6M C5M -0.8(9)
P5 C1M C6M C5M 176.9(5)
C1O P5 C1N C2N 153.0(4)
C1M P5 C1N C2N -100.9(5)
C1O P5 C1N C6N -31.1(5)
C1M P5 C1N C6N 75.0(5)
C6N C1N C2N C3N 2.0(9)
P5 C1N C2N C3N 178.1(5)
C1N C2N C3N C4N -1.4(10)
C2N C3N C4N C5N 0.5(10)
C3N C4N C5N C6N -0.2(9)
C4N C5N C6N C1N 0.8(9)
C2N C1N C6N C5N -1.7(8)
P5 C1N C6N C5N -177.6(4)
C1M P5 C1O C2O 42.4(5)
C1N P5 C1O C2O 146.1(5)
C1M P5 C1O C6O -147.2(4)
C1N P5 C1O C6O -43.4(5)
C6O C1O C2O C3O 1.3(9)
P5 C1O C2O C3O 172.0(5)
C1O C2O C3O C4O 0.3(10)
C2O C3O C4O C5O -1.1(10)
C3O C4O C5O C6O 0.2(10)
C4O C5O C6O C1O 1.4(9)
C2O C1O C6O C5O -2.1(8)
P5 C1O C6O C5O -172.9(5)
C1R P6 C1P C6P -15.2(5)
C1Q P6 C1P C6P -118.1(5)
C1R P6 C1P C2P 170.2(4)
C1Q P6 C1P C2P 67.3(4)
C6P C1P C2P C3P -0.1(8)
P6 C1P C2P C3P 174.7(4)
C1P C2P C3P C4P 0.4(8)
C2P C3P C4P C5P -0.7(9)
C3P C4P C5P C6P 0.7(9)
C2P C1P C6P C5P 0.1(8)
P6 C1P C6P C5P -174.5(4)
C4P C5P C6P C1P -0.4(9)
C1P P6 C1Q C2Q -4.5(5)
C1R P6 C1Q C2Q -110.5(5)
C1P P6 C1Q C6Q 171.6(4)
C1R P6 C1Q C6Q 65.6(5)
C6Q C1Q C2Q C3Q -0.5(8)
P6 C1Q C2Q C3Q 175.6(4)
C1Q C2Q C3Q C4Q -0.9(9)
C2Q C3Q C4Q C5Q 1.6(9)
C3Q C4Q C5Q C6Q -0.8(9)
C4Q C5Q C6Q C1Q -0.7(9)
C2Q C1Q C6Q C5Q 1.4(8)
P6 C1Q C6Q C5Q -175.0(4)
C1P P6 C1R C2R 115.9(5)
C1Q P6 C1R C2R -136.3(5)
C1P P6 C1R C6R -64.2(5)
C1Q P6 C1R C6R 43.7(5)
C6R C1R C2R C3R -0.5(8)
P6 C1R C2R C3R 179.5(4)
C1R C2R C3R C4R 0.7(8)
C2R C3R C4R C5R -0.9(9)
C3R C4R C5R C6R 0.9(9)
C4R C5R C6R C1R -0.8(10)
C2R C1R C6R C5R 0.5(8)
P6 C1R C6R C5R -179.5(5)
C1T P7 C1S C6S 37.5(5)
C1U P7 C1S C6S 140.5(5)
C1T P7 C1S C2S -147.1(4)
C1U P7 C1S C2S -44.1(5)
C6S C1S C2S C3S -2.0(8)
P7 C1S C2S C3S -177.5(4)
C1S C2S C3S C4S -0.2(9)
C2S C3S C4S C5S 2.2(9)
C3S C4S C5S C6S -1.9(9)
C2S C1S C6S C5S 2.2(8)
P7 C1S C6S C5S 177.6(4)
C4S C5S C6S C1S -0.3(9)
C1U P7 C1T C2T 103.1(4)
C1S P7 C1T C2T -151.0(4)
C1U P7 C1T C6T -71.4(4)
C1S P7 C1T C6T 34.5(5)
C6T C1T C2T C3T -1.0(8)
P7 C1T C2T C3T -175.6(4)
C1T C2T C3T C4T -0.6(8)
C2T C3T C4T C5T 1.1(9)
C3T C4T C5T C6T -0.1(9)
C4T C5T C6T C1T -1.5(8)
C2T C1T C6T C5T 2.1(8)
P7 C1T C6T C5T 176.6(4)
C1T P7 C1U C6U -94.9(5)
C1S P7 C1U C6U 159.0(4)
C1T P7 C1U C2U 76.3(5)
C1S P7 C1U C2U -29.8(5)
C6U C1U C2U C3U -2.2(8)
P7 C1U C2U C3U -173.5(4)
C1U C2U C3U C4U 3.1(8)
C2U C3U C4U C5U -2.4(9)
C3U C4U C5U C6U 0.7(10)
C4U C5U C6U C1U 0.2(10)
C2U C1U C6U C5U 0.5(8)
P7 C1U C6U C5U 172.0(5)
C1W P8 C1V C6V -56.0(5)
C1Z P8 C1V C6V -157.8(4)
C1W P8 C1V C2V 128.4(4)
C1Z P8 C1V C2V 26.6(5)
C6V C1V C2V C3V 1.2(8)
P8 C1V C2V C3V 176.7(4)
C1V C2V C3V C4V -0.1(8)
C2V C3V C4V C5V -0.8(9)
C3V C4V C5V C6V 0.5(9)
C2V C1V C6V C5V -1.4(8)
P8 C1V C6V C5V -177.1(4)
C4V C5V C6V C1V 0.6(9)
C1Z P8 C1W C2W 99.7(5)
C1V P8 C1W C2W -6.2(5)
C1Z P8 C1W C6W -73.6(4)
C1V P8 C1W C6W -179.5(4)
C6W C1W C2W C3W -0.2(8)
P8 C1W C2W C3W -173.4(4)
C1W C2W C3W C4W 1.4(8)
C2W C3W C4W C5W -0.3(9)
C3W C4W C5W C6W -2.0(8)
C4W C5W C6W C1W 3.2(8)
C2W C1W C6W C5W -2.1(8)
P8 C1W C6W C5W 171.7(4)
C1W P8 C1Z C2Z -56.1(5)
C1V P8 C1Z C2Z 49.4(5)
C1W P8 C1Z C6Z 119.9(4)
C1V P8 C1Z C6Z -134.6(4)
C6Z C1Z C2Z C3Z 2.2(8)
P8 C1Z C2Z C3Z 178.3(4)
C1Z C2Z C3Z C4Z -0.5(9)
C2Z C3Z C4Z C5Z -1.0(9)
C3Z C4Z C5Z C6Z 0.8(9)
C4Z C5Z C6Z C1Z 0.8(8)
C2Z C1Z C6Z C5Z -2.3(8)
P8 C1Z C6Z C5Z -178.2(4)
